data_7017213
loop_
_publ_author_name
'Hall, Benjamin R.'
'Manck, Lauren E.'
'Tidmarsh, Ian S.'
'Stephenson, Andrew'
'Taylor, Brian F.'
'Blaikie, Emma J.'
'Griend, Douglas A Vander'
'Ward, Michael D.'

_publ_section_title
;
 Structures, host-guest chemistry and mechanism of stepwise self-assembly
 of M(4)L(6) tetrahedral cage complexes.
;
_journal_issue 45
_journal_name_full 'Dalton transactions (Cambridge, England : 2003)'
_journal_page_first 12132
_journal_page_last 12145
_journal_paper_doi 10.1039/c1dt10781j
_journal_volume 40
_journal_year 2011
_chemical_formula_sum 'C204 H168 B6 Co4 F24 N38 O8 S2'
_chemical_formula_weight 4100.46
_chemical_name_systematic
;
?
;
_space_group_IT_number 2
_symmetry_cell_setting triclinic
_symmetry_space_group_name_Hall '-P 1'
_symmetry_space_group_name_H-M 'P -1'
_atom_sites_solution_hydrogens geom
_atom_sites_solution_primary direct
_atom_sites_solution_secondary difmap
_audit_creation_method SHELXL-97
_cell_angle_alpha 82.6170(10)
_cell_angle_beta 84.7620(10)
_cell_angle_gamma 65.0120(10)
_cell_formula_units_Z 2
_cell_length_a 18.7977(4)
_cell_length_b 19.7726(4)
_cell_length_c 32.5810(7)
_cell_measurement_temperature 150(2)
_cell_volume 10875.9(4)
_computing_cell_refinement 'Bruker SAINT'
_computing_data_collection 'Bruker APEX2'
_computing_data_reduction 'Bruker SAINT'
_computing_molecular_graphics 'Bruker SHELXTL'
_computing_publication_material 'Bruker SHELXTL'
_computing_structure_refinement 'SHELXL-97 (Sheldrick, 2008)'
_computing_structure_solution 'SHELXS-97 (Sheldrick, 2008)'
_diffrn_ambient_temperature 150(2)
_diffrn_measured_fraction_theta_full 0.981
_diffrn_measured_fraction_theta_max 0.981
_diffrn_measurement_device_type 'Bruker APEX-II CCD'
_diffrn_measurement_method '\f and \w scans'
_diffrn_radiation_monochromator graphite
_diffrn_radiation_source 'fine-focus sealed tube'
_diffrn_radiation_type MoK\a
_diffrn_radiation_wavelength 0.71073
_diffrn_reflns_av_R_equivalents 0.0632
_diffrn_reflns_av_sigmaI/netI 0.0648
_diffrn_reflns_limit_h_max 20
_diffrn_reflns_limit_h_min -20
_diffrn_reflns_limit_k_max 21
_diffrn_reflns_limit_k_min -21
_diffrn_reflns_limit_l_max 35
_diffrn_reflns_limit_l_min -35
_diffrn_reflns_number 92709
_diffrn_reflns_theta_full 22.50
_diffrn_reflns_theta_max 22.50
_diffrn_reflns_theta_min 2.96
_exptl_absorpt_coefficient_mu 0.402
_exptl_absorpt_correction_T_max 0.9609
_exptl_absorpt_correction_T_min 0.9240
_exptl_absorpt_correction_type multi-scan
_exptl_absorpt_process_details sadabs
_exptl_crystal_colour orange
_exptl_crystal_density_diffrn 1.252
_exptl_crystal_density_method 'not measured'
_exptl_crystal_description block
_exptl_crystal_F_000 4216
_exptl_crystal_size_max 0.20
_exptl_crystal_size_mid 0.20
_exptl_crystal_size_min 0.10
_refine_diff_density_max 2.521
_refine_diff_density_min -1.507
_refine_diff_density_rms 0.134
_refine_ls_extinction_method none
_refine_ls_goodness_of_fit_ref 1.551
_refine_ls_hydrogen_treatment mixed
_refine_ls_matrix_type full
_refine_ls_number_parameters 1890
_refine_ls_number_reflns 27905
_refine_ls_number_restraints 232
_refine_ls_restrained_S_all 1.557
_refine_ls_R_factor_all 0.1503
_refine_ls_R_factor_gt 0.1239
_refine_ls_shift/su_max 0.001
_refine_ls_shift/su_mean 0.000
_refine_ls_structure_factor_coef Fsqd
_refine_ls_weighting_details 'calc w=1/[\s^2^(Fo^2^)+(0.2000P)^2^+0.0000P] where P=(Fo^2^+2Fc^2^)/3'
_refine_ls_weighting_scheme calc
_refine_ls_wR_factor_gt 0.3592
_refine_ls_wR_factor_ref 0.3857
_reflns_number_gt 20625
_reflns_number_total 27905
_reflns_threshold_expression >2sigma(I)
_cod_data_source_file c1dt10781j.txt
_cod_data_source_block platon
_cod_depositor_comments
;
The following automatic conversions were performed:

'_symmetry_cell_setting' value 'Triclinic' changed to 'triclinic'
according to /home/saulius/struct/CIF-dictionaries/cif_core.dic
dictionary named 'cif_core.dic' version 2.4.1 from 2010-06-29.

Automatic conversion script
Id: cif_fix_values 1715 2011-07-08 13:25:40Z adriana 
;
_cod_original_cell_volume 10876.0(4)
_cod_original_sg_symbol_H-M P-1
_cod_database_code 7017213

loop_
_symmetry_equiv_pos_as_xyz
'x, y, z'
'-x, -y, -z'

loop_
_atom_site_label
_atom_site_type_symbol
_atom_site_fract_x
_atom_site_fract_y
_atom_site_fract_z
_atom_site_U_iso_or_equiv
_atom_site_adp_type
_atom_site_occupancy
_atom_site_symmetry_multiplicity
_atom_site_calc_flag
_atom_site_refinement_flags
_atom_site_disorder_assembly
_atom_site_disorder_group
Co1 Co -0.01693(6) 0.39402(6) 0.38200(3) 0.0312(3) Uani 1 1 d . . .
Co2 Co 0.65958(6) 0.00092(6) 0.26998(3) 0.0343(3) Uani 1 1 d . . .
Co3 Co 0.46868(6) 0.64827(6) 0.32414(3) 0.0335(3) Uani 1 1 d . . .
Co4 Co 0.25134(7) 0.46926(7) 0.05133(3) 0.0428(3) Uani 1 1 d . . .
N111 N 0.0038(2) 0.4837(2) 0.40218(13) 0.0347(15) Uani 1 1 d G . .
C112 C -0.0341(2) 0.5590(2) 0.38775(13) 0.0368(19) Uani 1 1 d G . .
H112 H -0.0659 0.5736 0.3644 0.044 Uiso 1 1 calc R . .
C113 C -0.0253(3) 0.61315(18) 0.40751(16) 0.041(2) Uani 1 1 d G . .
H113 H -0.0511 0.6646 0.3976 0.050 Uiso 1 1 calc R . .
C114 C 0.0213(3) 0.5919(2) 0.44170(15) 0.048(2) Uani 1 1 d G . .
H114 H 0.0274 0.6289 0.4552 0.058 Uiso 1 1 calc R . .
C115 C 0.0592(3) 0.5166(3) 0.45613(12) 0.0367(19) Uani 1 1 d G . .
H115 H 0.0910 0.5020 0.4795 0.044 Uiso 1 1 calc R . .
C116 C 0.0504(2) 0.46246(19) 0.43637(13) 0.0279(17) Uani 1 1 d G . .
N121 N 0.0983(3) 0.2662(2) 0.45233(15) 0.0401(17) Uani 1 1 d G . .
N122 N 0.0616(3) 0.3389(2) 0.43103(12) 0.0334(15) Uani 1 1 d G . .
C123 C 0.0813(3) 0.38869(19) 0.45043(16) 0.0341(18) Uani 1 1 d G . .
C124 C 0.1302(3) 0.3468(3) 0.48373(15) 0.046(2) Uani 1 1 d G . .
H124 H 0.1521 0.3660 0.5020 0.055 Uiso 1 1 calc R . .
C125 C 0.1407(3) 0.2711(3) 0.48490(15) 0.049(2) Uani 1 1 d G . .
H125 H 0.1708 0.2308 0.5041 0.059 Uiso 1 1 calc R . .
C126 C 0.0916(5) 0.2034(5) 0.4414(3) 0.048(2) Uani 1 1 d . . .
H12A H 0.0380 0.2189 0.4317 0.057 Uiso 1 1 calc R . .
H12B H 0.0982 0.1673 0.4663 0.057 Uiso 1 1 calc R . .
N131 N 0.7562(2) 0.0223(2) 0.24169(15) 0.0385(16) Uani 1 1 d G . .
C132 C 0.8335(2) -0.0304(2) 0.23772(18) 0.050(2) Uani 1 1 d G . .
H132 H 0.8488 -0.0795 0.2515 0.060 Uiso 1 1 calc R . .
C133 C 0.8883(2) -0.0112(3) 0.2136(2) 0.056(3) Uani 1 1 d G . .
H133 H 0.9411 -0.0472 0.2108 0.067 Uiso 1 1 calc R . .
C134 C 0.8659(3) 0.0606(3) 0.19336(19) 0.062(3) Uani 1 1 d G . .
H134 H 0.9034 0.0737 0.1768 0.074 Uiso 1 1 calc R . .
C135 C 0.7887(3) 0.1133(2) 0.19733(17) 0.044(2) Uani 1 1 d G . .
H135 H 0.7734 0.1623 0.1835 0.053 Uiso 1 1 calc R . .
C136 C 0.7338(2) 0.0941(2) 0.22149(16) 0.041(2) Uani 1 1 d G . .
N141 N 0.5286(2) 0.1763(2) 0.24628(16) 0.0402(17) Uani 1 1 d G . .
N142 N 0.6033(2) 0.11481(18) 0.24459(15) 0.0352(15) Uani 1 1 d G . .
C143 C 0.6587(2) 0.1427(3) 0.22668(17) 0.0364(19) Uani 1 1 d G . .
C144 C 0.6181(3) 0.2214(3) 0.21730(18) 0.041(2) Uani 1 1 d G . .
H144 H 0.6407 0.2544 0.2051 0.049 Uiso 1 1 calc R . .
C145 C 0.5377(3) 0.24222(19) 0.22941(18) 0.044(2) Uani 1 1 d G . .
H145 H 0.4971 0.2916 0.2267 0.052 Uiso 1 1 calc R . .
C146 C 0.4594(4) 0.1698(5) 0.2557(3) 0.041(2) Uani 1 1 d . . .
H14A H 0.4640 0.1226 0.2459 0.050 Uiso 1 1 calc R . .
H14B H 0.4175 0.2117 0.2400 0.050 Uiso 1 1 calc R . .
C151 C 0.43381(13) 0.1697(2) 0.30162(11) 0.0363(19) Uani 1 1 d G . .
C152 C 0.36873(12) 0.15433(17) 0.31331(9) 0.039(2) Uani 1 1 d G . .
H152 H 0.3427 0.1434 0.2932 0.046 Uiso 1 1 calc R . .
C153 C 0.34179(11) 0.15498(13) 0.35450(8) 0.040(2) Uani 1 1 d G . .
C154 C 0.37994(13) 0.17096(18) 0.38399(10) 0.042(2) Uani 1 1 d G . .
H154 H 0.3615 0.1714 0.4121 0.051 Uiso 1 1 calc R . .
C155 C 0.44502(13) 0.1863(2) 0.37229(12) 0.047(2) Uani 1 1 d G . .
H155 H 0.4711 0.1972 0.3924 0.056 Uiso 1 1 calc R . .
C156 C 0.47196(13) 0.1856(2) 0.33110(12) 0.043(2) Uani 1 1 d G . .
H156 H 0.5164 0.1961 0.3231 0.052 Uiso 1 1 calc R . .
C161 C 0.26843(11) 0.14058(12) 0.36607(8) 0.038(2) Uani 1 1 d G . .
C162 C 0.25295(12) 0.09153(11) 0.34520(11) 0.050(2) Uani 1 1 d G . .
H162 H 0.2882 0.0666 0.3236 0.060 Uiso 1 1 calc R . .
C163 C 0.18595(13) 0.07892(11) 0.35586(12) 0.059(3) Uani 1 1 d G . .
H163 H 0.1754 0.0454 0.3416 0.070 Uiso 1 1 calc R . .
C164 C 0.13444(13) 0.11537(14) 0.38741(10) 0.055(3) Uani 1 1 d G . .
H164 H 0.0887 0.1067 0.3947 0.066 Uiso 1 1 calc R . .
C165 C 0.14992(13) 0.16442(18) 0.40828(7) 0.041(2) Uani 1 1 d G . .
C166 C 0.21692(13) 0.17702(16) 0.39761(7) 0.041(2) Uani 1 1 d G . .
H166 H 0.2275 0.2105 0.4119 0.049 Uiso 1 1 calc R . .
N211 N -0.03362(11) 0.30276(15) 0.36253(11) 0.0336(15) Uani 1 1 d G . .
C212 C -0.09444(11) 0.28202(18) 0.37630(11) 0.042(2) Uani 1 1 d G . .
H212 H -0.1306 0.3068 0.3976 0.051 Uiso 1 1 calc R . .
C213 C -0.10233(13) 0.22502(19) 0.35896(12) 0.051(2) Uani 1 1 d G . .
H213 H -0.1439 0.2108 0.3684 0.062 Uiso 1 1 calc R . .
C214 C -0.04939(14) 0.18876(19) 0.32783(12) 0.052(2) Uani 1 1 d G . .
H214 H -0.0548 0.1498 0.3160 0.062 Uiso 1 1 calc R . .
C215 C 0.01143(13) 0.20950(18) 0.31407(9) 0.047(2) Uani 1 1 d G . .
H215 H 0.0476 0.1847 0.2928 0.057 Uiso 1 1 calc R . .
C216 C 0.01932(12) 0.26650(14) 0.33141(9) 0.0371(19) Uani 1 1 d G . .
N221 N 0.1335(3) 0.3734(2) 0.31492(15) 0.0408(17) Uani 1 1 d G . .
N222 N 0.0705(2) 0.3574(2) 0.33383(13) 0.0327(15) Uani 1 1 d G . .
C223 C 0.0758(3) 0.2907(3) 0.31921(16) 0.0376(19) Uani 1 1 d G . .
C224 C 0.1421(3) 0.2655(3) 0.29126(17) 0.041(2) Uani 1 1 d G . .
H224 H 0.1595 0.2221 0.2769 0.049 Uiso 1 1 calc R . .
C225 C 0.1778(3) 0.3166(3) 0.28860(16) 0.051(2) Uani 1 1 d G . .
H225 H 0.2233 0.3133 0.2721 0.062 Uiso 1 1 calc R . .
C226 C 0.1398(5) 0.4404(5) 0.3175(3) 0.041(2) Uani 1 1 d . . .
H22A H 0.0863 0.4806 0.3203 0.049 Uiso 1 1 calc R . .
H22B H 0.1644 0.4531 0.2912 0.049 Uiso 1 1 calc R . .
N231 N 0.5699(2) 0.5459(2) 0.32017(14) 0.0384(16) Uani 1 1 d G . .
C232 C 0.6190(3) 0.5261(3) 0.28505(11) 0.041(2) Uani 1 1 d G . .
H232 H 0.6061 0.5578 0.2599 0.049 Uiso 1 1 calc R . .
C233 C 0.6869(3) 0.4597(3) 0.28680(13) 0.041(2) Uani 1 1 d G . .
H233 H 0.7205 0.4462 0.2628 0.049 Uiso 1 1 calc R . .
C234 C 0.7057(2) 0.4132(2) 0.32366(16) 0.046(2) Uani 1 1 d G . .
H234 H 0.7521 0.3679 0.3249 0.055 Uiso 1 1 calc R . .
C235 C 0.6566(3) 0.4331(2) 0.35879(13) 0.0326(18) Uani 1 1 d G . .
H235 H 0.6694 0.4013 0.3840 0.039 Uiso 1 1 calc R . .
C236 C 0.5887(2) 0.4994(3) 0.35704(11) 0.0327(18) Uani 1 1 d G . .
N241 N 0.4311(3) 0.6077(3) 0.42271(14) 0.0471(18) Uani 1 1 d G . .
N242 N 0.4719(3) 0.5920(2) 0.38376(12) 0.0377(16) Uani 1 1 d G . .
C243 C 0.5379(3) 0.5219(3) 0.38942(15) 0.040(2) Uani 1 1 d G . .
C244 C 0.5379(3) 0.4943(3) 0.43186(16) 0.058(3) Uani 1 1 d G . .
H244 H 0.5755 0.4484 0.4443 0.069 Uiso 1 1 calc R . .
C245 C 0.4719(3) 0.5473(3) 0.45244(11) 0.060(3) Uani 1 1 d G . .
H245 H 0.4576 0.5431 0.4811 0.072 Uiso 1 1 calc R . .
C246 C 0.3616(5) 0.6717(5) 0.4292(3) 0.050(2) Uani 1 1 d . . .
H24A H 0.3651 0.7161 0.4129 0.060 Uiso 1 1 calc R . .
H24B H 0.3548 0.6802 0.4588 0.060 Uiso 1 1 calc R . .
C251 C 0.29097(17) 0.66144(19) 0.41596(11) 0.041(2) Uani 1 1 d G . .
C252 C 0.22212(18) 0.72618(17) 0.41015(13) 0.059(3) Uani 1 1 d G . .
H252 H 0.2209 0.7734 0.4142 0.070 Uiso 1 1 calc R . .
C253 C 0.15505(16) 0.72186(14) 0.39837(13) 0.052(2) Uani 1 1 d G . .
H253 H 0.1080 0.7661 0.3944 0.062 Uiso 1 1 calc R . .
C254 C 0.15681(14) 0.65280(13) 0.39241(10) 0.048(2) Uani 1 1 d G . .
H254 H 0.1110 0.6499 0.3844 0.058 Uiso 1 1 calc R . .
C255 C 0.22566(13) 0.58806(14) 0.39822(8) 0.040(2) Uani 1 1 d G . .
C256 C 0.29274(14) 0.59238(17) 0.41000(9) 0.044(2) Uani 1 1 d G . .
H256 H 0.3398 0.5481 0.4140 0.053 Uiso 1 1 calc R . .
C261 C 0.22884(11) 0.51242(13) 0.39152(7) 0.041(2) Uani 1 1 d G . .
C262 C 0.18545(13) 0.50834(15) 0.36033(7) 0.040(2) Uani 1 1 d G . .
H262 H 0.1544 0.5525 0.3437 0.048 Uiso 1 1 calc R . .
C263 C 0.18749(14) 0.43960(16) 0.35345(8) 0.038(2) Uani 1 1 d G . .
C264 C 0.23292(13) 0.37493(14) 0.37776(11) 0.040(2) Uani 1 1 d G . .
H264 H 0.2343 0.3279 0.3731 0.049 Uiso 1 1 calc R . .
C265 C 0.27630(11) 0.37900(13) 0.40895(12) 0.045(2) Uani 1 1 d G . .
H265 H 0.3073 0.3348 0.4256 0.054 Uiso 1 1 calc R . .
C266 C 0.27426(11) 0.44775(14) 0.41583(9) 0.041(2) Uani 1 1 d G . .
H266 H 0.3039 0.4505 0.4371 0.049 Uiso 1 1 calc R . .
N311 N -0.11607(14) 0.41976(16) 0.42620(9) 0.0329(15) Uani 1 1 d G . .
C312 C -0.11273(16) 0.38585(18) 0.46653(10) 0.045(2) Uani 1 1 d G . .
H312 H -0.0643 0.3487 0.4766 0.054 Uiso 1 1 calc R . .
C313 C -0.18028(18) 0.4063(2) 0.49215(10) 0.055(3) Uani 1 1 d G . .
H313 H -0.1780 0.3831 0.5197 0.066 Uiso 1 1 calc R . .
C314 C -0.25113(16) 0.4606(2) 0.47746(12) 0.061(3) Uani 1 1 d G . .
H314 H -0.2973 0.4745 0.4950 0.073 Uiso 1 1 calc R . .
C315 C -0.25445(14) 0.4945(2) 0.43715(12) 0.052(2) Uani 1 1 d G . .
H315 H -0.3029 0.5316 0.4271 0.063 Uiso 1 1 calc R . .
C316 C -0.18691(14) 0.47407(18) 0.41152(11) 0.0324(18) Uani 1 1 d G . .
N321 N -0.1288(2) 0.5134(3) 0.30697(12) 0.0376(16) Uani 1 1 d G . .
N322 N -0.1144(2) 0.4746(2) 0.34725(13) 0.0360(16) Uani 1 1 d G . .
C323 C -0.1852(3) 0.5036(3) 0.37176(12) 0.0369(19) Uani 1 1 d G . .
C324 C -0.24333(19) 0.5604(3) 0.34662(16) 0.040(2) Uani 1 1 d G . .
H324 H -0.2962 0.5893 0.3551 0.048 Uiso 1 1 calc R . .
C325 C -0.2085(3) 0.5665(3) 0.30658(14) 0.040(2) Uani 1 1 d G . .
H325 H -0.2340 0.6002 0.2836 0.048 Uiso 1 1 calc R . .
C326 C -0.0712(4) 0.4961(4) 0.2748(2) 0.0349(18) Uani 1 1 d . . .
H32A H -0.0201 0.4856 0.2862 0.042 Uiso 1 1 calc R . .
H32B H -0.0841 0.5404 0.2541 0.042 Uiso 1 1 calc R . .
N331 N 0.3436(3) 0.4304(4) 0.00430(16) 0.064(2) Uani 1 1 d G . .
C332 C 0.3529(4) 0.4751(4) -0.0305(2) 0.085(4) Uani 1 1 d G . .
H332 H 0.3199 0.5273 -0.0335 0.102 Uiso 1 1 calc R . .
C333 C 0.4103(5) 0.4434(6) -0.06093(17) 0.103(5) Uani 1 1 d G . .
H333 H 0.4166 0.4739 -0.0847 0.123 Uiso 1 1 calc R . .
C334 C 0.4584(4) 0.3671(6) -0.0565(2) 0.117(6) Uani 1 1 d G . .
H334 H 0.4976 0.3454 -0.0773 0.140 Uiso 1 1 calc R . .
C335 C 0.4492(4) 0.3224(4) -0.0217(3) 0.088(4) Uani 1 1 d G . .
H335 H 0.4821 0.2702 -0.0187 0.105 Uiso 1 1 calc R . .
C336 C 0.3918(4) 0.3541(4) 0.00869(18) 0.055(2) Uani 1 1 d G . .
N341 N 0.3214(3) 0.3039(3) 0.10791(14) 0.0505(19) Uani 1 1 d G . .
N342 N 0.3212(3) 0.3558(2) 0.07342(16) 0.0447(18) Uani 1 1 d G . .
C343 C 0.3796(3) 0.3162(3) 0.04393(15) 0.052(2) Uani 1 1 d G . .
C344 C 0.4159(3) 0.2398(3) 0.0602(2) 0.068(3) Uani 1 1 d G . .
H344 H 0.4570 0.2006 0.0469 0.082 Uiso 1 1 calc R . .
C345 C 0.3799(3) 0.2322(2) 0.0997(2) 0.063(3) Uani 1 1 d G . .
H345 H 0.3928 0.1871 0.1176 0.075 Uiso 1 1 calc R . .
C346 C 0.2686(4) 0.3223(5) 0.1415(3) 0.041(2) Uani 1 1 d . . .
H34A H 0.2531 0.3755 0.1455 0.050 Uiso 1 1 calc R . .
H34B H 0.2951 0.2915 0.1666 0.050 Uiso 1 1 calc R . .
C351 C 0.1949(2) 0.3105(3) 0.13697(15) 0.038(2) Uani 1 1 d G . .
C352 C 0.1843(3) 0.2783(3) 0.10386(14) 0.045(2) Uani 1 1 d G . .
H352 H 0.2238 0.2633 0.0824 0.054 Uiso 1 1 calc R . .
C353 C 0.1159(3) 0.2680(3) 0.10222(14) 0.055(2) Uani 1 1 d G . .
H353 H 0.1087 0.2459 0.0796 0.067 Uiso 1 1 calc R . .
C354 C 0.0582(3) 0.2899(3) 0.13368(16) 0.046(2) Uani 1 1 d G . .
H354 H 0.0114 0.2829 0.1326 0.056 Uiso 1 1 calc R . .
C355 C 0.0687(2) 0.3222(3) 0.16679(14) 0.0361(19) Uani 1 1 d G . .
C356 C 0.1371(3) 0.3325(3) 0.16843(13) 0.0372(19) Uani 1 1 d G . .
H356 H 0.1443 0.3545 0.1911 0.045 Uiso 1 1 calc R . .
C361 C 0.0068(5) 0.3460(4) 0.2003(2) 0.0361(19) Uani 1 1 d . . .
C362 C -0.0418(5) 0.3089(5) 0.2117(3) 0.052(2) Uani 1 1 d . . .
H362 H -0.0351 0.2672 0.1978 0.062 Uiso 1 1 calc R . .
C363 C -0.0987(5) 0.3311(5) 0.2424(3) 0.050(2) Uani 1 1 d . . .
H363 H -0.1312 0.3049 0.2491 0.060 Uiso 1 1 calc R . .
C364 C -0.1100(5) 0.3911(5) 0.2640(3) 0.046(2) Uani 1 1 d . . .
H364 H -0.1492 0.4056 0.2856 0.056 Uiso 1 1 calc R . .
C365 C -0.0628(4) 0.4299(4) 0.2534(2) 0.0335(18) Uani 1 1 d . . .
C366 C -0.0049(4) 0.4066(4) 0.2218(2) 0.0340(18) Uani 1 1 d . . .
H366 H 0.0275 0.4329 0.2147 0.041 Uiso 1 1 calc R . .
N411 N 0.5596(2) -0.0148(3) 0.29786(15) 0.0399(17) Uani 1 1 d G . .
C412 C 0.5084(3) -0.0321(3) 0.27762(14) 0.051(2) Uani 1 1 d G . .
H412 H 0.5131 -0.0327 0.2484 0.061 Uiso 1 1 calc R . .
C413 C 0.4502(3) -0.0485(3) 0.3002(2) 0.058(3) Uani 1 1 d G . .
H413 H 0.4152 -0.0603 0.2863 0.069 Uiso 1 1 calc R . .
C414 C 0.4433(3) -0.0477(4) 0.3430(2) 0.069(3) Uani 1 1 d G . .
H414 H 0.4036 -0.0589 0.3584 0.083 Uiso 1 1 calc R . .
C415 C 0.4946(3) -0.0304(4) 0.36321(14) 0.063(3) Uani 1 1 d G . .
H415 H 0.4899 -0.0298 0.3925 0.076 Uiso 1 1 calc R . .
C416 C 0.5527(3) -0.0140(3) 0.34065(15) 0.044(2) Uani 1 1 d G . .
N421 N 0.7138(3) 0.0257(3) 0.35905(16) 0.0472(18) Uani 1 1 d G . .
N422 N 0.6627(3) 0.0166(3) 0.33295(12) 0.0396(16) Uani 1 1 d G . .
C423 C 0.6034(3) 0.0036(3) 0.35846(17) 0.042(2) Uani 1 1 d G . .
C424 C 0.6179(4) 0.0047(4) 0.40033(14) 0.065(3) Uani 1 1 d G . .
H424 H 0.5873 -0.0024 0.4239 0.078 Uiso 1 1 calc R . .
C425 C 0.6862(4) 0.0184(4) 0.40069(13) 0.066(3) Uani 1 1 d G . .
H425 H 0.7093 0.0220 0.4246 0.079 Uiso 1 1 calc R . .
C426 C 0.7786(5) 0.0410(5) 0.3446(3) 0.053(2) Uani 1 1 d . . .
H42A H 0.8104 0.0052 0.3244 0.064 Uiso 1 1 calc R . .
H42B H 0.8119 0.0332 0.3682 0.064 Uiso 1 1 calc R . .
N431 N 0.3630(2) 0.7470(2) 0.32866(19) 0.0461(18) Uani 1 1 d G . .
C432 C 0.3574(3) 0.8143(3) 0.3404(2) 0.069(3) Uani 1 1 d G . .
H432 H 0.4022 0.8172 0.3499 0.082 Uiso 1 1 calc R . .
C433 C 0.2862(3) 0.8772(2) 0.3382(3) 0.093(5) Uani 1 1 d G . .
H433 H 0.2823 0.9232 0.3462 0.111 Uiso 1 1 calc R . .
C434 C 0.2206(2) 0.8729(2) 0.3243(3) 0.081(4) Uani 1 1 d G . .
H434 H 0.1720 0.9159 0.3228 0.098 Uiso 1 1 calc R . .
C435 C 0.2262(2) 0.8055(3) 0.3126(2) 0.057(3) Uani 1 1 d G . .
H435 H 0.1814 0.8026 0.3031 0.068 Uiso 1 1 calc R . .
C436 C 0.2974(3) 0.7426(2) 0.31478(18) 0.041(2) Uani 1 1 d G . .
N441 N 0.3801(2) 0.5571(2) 0.28458(15) 0.0380(16) Uani 1 1 d G . .
N442 N 0.3850(2) 0.6197(2) 0.29908(15) 0.0330(15) Uani 1 1 d G . .
C443 C 0.3075(3) 0.6760(2) 0.30349(17) 0.0344(19) Uani 1 1 d G . .
C444 C 0.25468(18) 0.6483(3) 0.29172(18) 0.040(2) Uani 1 1 d G . .
H444 H 0.1991 0.6744 0.2917 0.048 Uiso 1 1 calc R . .
C445 C 0.2995(2) 0.5748(3) 0.28003(17) 0.040(2) Uani 1 1 d G . .
H445 H 0.2792 0.5431 0.2708 0.048 Uiso 1 1 calc R . .
C446 C 0.4449(4) 0.4955(4) 0.2727(2) 0.0350(18) Uani 1 1 d . . .
H44A H 0.4857 0.5125 0.2609 0.042 Uiso 1 1 calc R . .
H44B H 0.4298 0.4753 0.2503 0.042 Uiso 1 1 calc R . .
C451 C 0.48062(16) 0.43248(11) 0.30633(11) 0.0371(19) Uani 1 1 d G . .
C452 C 0.44706(16) 0.43196(13) 0.34612(12) 0.0365(19) Uani 1 1 d G . .
H452 H 0.3988 0.4720 0.3530 0.044 Uiso 1 1 calc R . .
C453 C 0.48418(18) 0.37288(14) 0.37583(10) 0.049(2) Uani 1 1 d G . .
H453 H 0.4612 0.3725 0.4030 0.059 Uiso 1 1 calc R . .
C454 C 0.55486(17) 0.31434(13) 0.36574(8) 0.043(2) Uani 1 1 d G . .
H454 H 0.5802 0.2740 0.3860 0.051 Uiso 1 1 calc R . .
C455 C 0.58842(14) 0.31486(11) 0.32594(8) 0.0337(18) Uani 1 1 d G . .
C456 C 0.55131(16) 0.37393(11) 0.29624(9) 0.0355(19) Uani 1 1 d G . .
H456 H 0.5742 0.3743 0.2690 0.043 Uiso 1 1 calc R . .
C461 C 0.66545(13) 0.25032(12) 0.31461(8) 0.039(2) Uani 1 1 d G . .
C462 C 0.71702(15) 0.26333(12) 0.28465(10) 0.048(2) Uani 1 1 d G . .
H462 H 0.7041 0.3123 0.2711 0.057 Uiso 1 1 calc R . .
C463 C 0.78755(15) 0.20468(14) 0.27448(12) 0.045(2) Uani 1 1 d G . .
H463 H 0.8228 0.2136 0.2540 0.054 Uiso 1 1 calc R . .
C464 C 0.80653(12) 0.13300(13) 0.29430(12) 0.056(3) Uani 1 1 d G . .
H464 H 0.8547 0.0929 0.2874 0.067 Uiso 1 1 calc R . .
C465 C 0.75497(12) 0.11998(12) 0.32426(9) 0.046(2) Uani 1 1 d G . .
C466 C 0.68444(13) 0.17863(12) 0.33442(7) 0.043(2) Uani 1 1 d G . .
H466 H 0.6492 0.1697 0.3549 0.051 Uiso 1 1 calc R . .
N511 N 0.73344(15) -0.11840(12) 0.28589(10) 0.0390(17) Uani 1 1 d G . .
C512 C 0.76900(17) -0.14941(11) 0.32348(10) 0.051(2) Uani 1 1 d G . .
H512 H 0.7607 -0.1185 0.3450 0.061 Uiso 1 1 calc R . .
C513 C 0.8167(2) -0.22570(11) 0.32950(12) 0.051(2) Uani 1 1 d G . .
H513 H 0.8410 -0.2469 0.3552 0.061 Uiso 1 1 calc R . .
C514 C 0.82897(19) -0.27099(11) 0.29793(13) 0.059(3) Uani 1 1 d G . .
H514 H 0.8616 -0.3231 0.3020 0.071 Uiso 1 1 calc R . .
C515 C 0.79341(19) -0.23998(12) 0.26035(13) 0.050(2) Uani 1 1 d G . .
H515 H 0.8017 -0.2709 0.2388 0.060 Uiso 1 1 calc R . .
C516 C 0.74566(18) -0.16369(13) 0.25433(11) 0.038(2) Uani 1 1 d G . .
N521 N 0.6229(3) -0.0315(2) 0.17738(15) 0.0466(18) Uani 1 1 d G . .
N522 N 0.6596(3) -0.0514(2) 0.21601(13) 0.0396(16) Uani 1 1 d G . .
C523 C 0.7075(3) -0.1297(3) 0.21937(15) 0.041(2) Uani 1 1 d G . .
C524 C 0.7003(3) -0.1582(2) 0.18282(18) 0.052(2) Uani 1 1 d G . .
H524 H 0.7260 -0.2089 0.1768 0.062 Uiso 1 1 calc R . .
C525 C 0.6481(4) -0.0974(3) 0.15687(14) 0.057(3) Uani 1 1 d G . .
H525 H 0.6327 -0.1004 0.1304 0.068 Uiso 1 1 calc R . .
C526 C 0.5792(5) 0.0416(5) 0.1616(3) 0.047(2) Uani 1 1 d . . .
H52A H 0.5501 0.0713 0.1847 0.057 Uiso 1 1 calc R . .
H52B H 0.5401 0.0420 0.1430 0.057 Uiso 1 1 calc R . .
N531 N 0.1960(3) 0.5802(3) 0.02055(17) 0.063(2) Uani 1 1 d G . .
C532 C 0.1368(4) 0.6023(4) -0.0074(2) 0.082(4) Uani 1 1 d G . .
H532 H 0.1184 0.5672 -0.0140 0.098 Uiso 1 1 calc R . .
C533 C 0.1044(4) 0.6758(4) -0.0256(2) 0.093(4) Uani 1 1 d G . .
H533 H 0.0639 0.6909 -0.0448 0.111 Uiso 1 1 calc R . .
C534 C 0.1313(4) 0.7272(3) -0.0159(2) 0.091(4) Uani 1 1 d G . .
H534 H 0.1091 0.7774 -0.0284 0.110 Uiso 1 1 calc R . .
C535 C 0.1905(4) 0.7051(3) 0.0120(2) 0.065(3) Uani 1 1 d G . .
H535 H 0.2089 0.7402 0.0186 0.078 Uiso 1 1 calc R . .
C536 C 0.2229(3) 0.6316(3) 0.03026(17) 0.049(2) Uani 1 1 d G . .
N541 N 0.3694(3) 0.5138(2) 0.10120(15) 0.0421(17) Uani 1 1 d G . .
N542 N 0.3088(3) 0.5289(3) 0.07373(15) 0.0442(17) Uani 1 1 d G . .
C543 C 0.2815(3) 0.6053(3) 0.05745(15) 0.046(2) Uani 1 1 d G . .
C544 C 0.3251(3) 0.6374(2) 0.07485(18) 0.046(2) Uani 1 1 d G . .
H544 H 0.3191 0.6879 0.0694 0.055 Uiso 1 1 calc R . .
C545 C 0.3795(3) 0.5809(3) 0.10189(16) 0.045(2) Uani 1 1 d G . .
H545 H 0.4161 0.5868 0.1177 0.054 Uiso 1 1 calc R . .
C546 C 0.4132(5) 0.4433(4) 0.1204(2) 0.0381(19) Uani 1 1 d . . .
H54A H 0.3785 0.4173 0.1288 0.046 Uiso 1 1 calc R . .
H54B H 0.4347 0.4487 0.1458 0.046 Uiso 1 1 calc R . .
C551 C 0.48098(15) 0.39526(14) 0.09257(8) 0.041(2) Uani 1 1 d G . .
C552 C 0.5019(2) 0.42323(14) 0.05430(7) 0.042(2) Uani 1 1 d G . .
H552 H 0.4730 0.4742 0.0442 0.051 Uiso 1 1 calc R . .
C553 C 0.5650(2) 0.37668(15) 0.03081(7) 0.049(2) Uani 1 1 d G . .
H553 H 0.5793 0.3958 0.0047 0.059 Uiso 1 1 calc R . .
C554 C 0.60715(18) 0.30216(15) 0.04560(7) 0.053(2) Uani 1 1 d G . .
H554 H 0.6503 0.2703 0.0296 0.063 Uiso 1 1 calc R . .
C555 C 0.58625(15) 0.27419(13) 0.08388(7) 0.040(2) Uani 1 1 d G . .
C556 C 0.52316(13) 0.32074(14) 0.10736(7) 0.041(2) Uani 1 1 d G . .
H556 H 0.5089 0.3016 0.1335 0.049 Uiso 1 1 calc R . .
C561 C 0.63069(15) 0.19072(13) 0.09975(7) 0.045(2) Uani 1 1 d G . .
C562 C 0.71070(15) 0.15243(14) 0.09097(9) 0.049(2) Uani 1 1 d G . .
H562 H 0.7388 0.1776 0.0750 0.059 Uiso 1 1 calc R . .
C563 C 0.74963(18) 0.07729(14) 0.10555(10) 0.056(3) Uani 1 1 d G . .
H563 H 0.8043 0.0511 0.0996 0.067 Uiso 1 1 calc R . .
C564 C 0.7086(2) 0.04044(13) 0.12891(10) 0.053(2) Uani 1 1 d G . .
H564 H 0.7352 -0.0109 0.1389 0.063 Uiso 1 1 calc R . .
C565 C 0.6285(2) 0.07872(13) 0.13770(9) 0.045(2) Uani 1 1 d G . .
C566 C 0.58962(18) 0.15386(14) 0.12311(8) 0.044(2) Uani 1 1 d G . .
H566 H 0.5349 0.1800 0.1291 0.053 Uiso 1 1 calc R . .
N611 N 0.53874(17) 0.69981(16) 0.34778(9) 0.0364(16) Uani 1 1 d G . .
C612 C 0.5546(2) 0.69671(18) 0.38901(10) 0.051(2) Uani 1 1 d G . .
H612 H 0.5350 0.6701 0.4100 0.061 Uiso 1 1 calc R . .
C613 C 0.5990(2) 0.73251(19) 0.39957(11) 0.052(2) Uani 1 1 d G . .
H613 H 0.6098 0.7304 0.4277 0.063 Uiso 1 1 calc R . .
C614 C 0.6276(2) 0.77140(19) 0.36893(12) 0.056(3) Uani 1 1 d G . .
H614 H 0.6580 0.7959 0.3762 0.067 Uiso 1 1 calc R . .
C615 C 0.61180(19) 0.77451(17) 0.32771(11) 0.052(2) Uani 1 1 d G . .
H615 H 0.6314 0.8011 0.3068 0.063 Uiso 1 1 calc R . .
C616 C 0.56736(17) 0.73871(15) 0.31714(10) 0.042(2) Uani 1 1 d G . .
N621 N 0.4927(4) 0.7114(4) 0.22687(15) 0.066(2) Uani 1 1 d G . .
N622 N 0.5036(3) 0.7014(3) 0.27015(14) 0.0427(17) Uani 1 1 d G . .
C623 C 0.5480(4) 0.7410(4) 0.27805(16) 0.051(2) Uani 1 1 d G . .
C624 C 0.5645(5) 0.7755(5) 0.2396(2) 0.095(4) Uani 1 1 d G . .
H624 H 0.5933 0.8056 0.2358 0.115 Uiso 1 1 calc R . .
C625 C 0.5303(5) 0.7572(5) 0.20802(15) 0.092(4) Uani 1 1 d G . .
H625 H 0.5323 0.7729 0.1793 0.110 Uiso 1 1 calc R . .
C626 C 0.4486(6) 0.6827(6) 0.2085(3) 0.058(3) Uani 1 1 d . . .
H62A H 0.4528 0.6354 0.2248 0.070 Uiso 1 1 calc R . .
H62B H 0.4712 0.6706 0.1803 0.070 Uiso 1 1 calc R . .
N631 N 0.1772(3) 0.4307(3) 0.02350(16) 0.056(2) Uani 1 1 d G . .
C632 C 0.1958(3) 0.3938(4) -0.01217(17) 0.070(3) Uani 1 1 d G . .
H632 H 0.2447 0.3841 -0.0267 0.084 Uiso 1 1 calc R . .
C633 C 0.1427(4) 0.3712(4) -0.02655(18) 0.077(3) Uani 1 1 d G . .
H633 H 0.1554 0.3460 -0.0509 0.093 Uiso 1 1 calc R . .
C634 C 0.0711(4) 0.3854(4) -0.0053(2) 0.077(3) Uani 1 1 d G . .
H634 H 0.0348 0.3699 -0.0151 0.092 Uiso 1 1 calc R . .
C635 C 0.0525(3) 0.4222(4) 0.0304(2) 0.060(3) Uani 1 1 d G . .
H635 H 0.0036 0.4320 0.0449 0.071 Uiso 1 1 calc R . .
C636 C 0.1056(3) 0.4449(3) 0.04478(15) 0.046(2) Uani 1 1 d G . .
N641 N 0.1261(3) 0.5263(3) 0.13154(14) 0.0394(16) Uani 1 1 d G . .
N642 N 0.1539(2) 0.4921(3) 0.09409(14) 0.0415(17) Uani 1 1 d G . .
C643 C 0.0927(3) 0.4784(3) 0.07947(14) 0.050(2) Uani 1 1 d G . .
C644 C 0.0272(2) 0.5041(4) 0.10790(18) 0.045(2) Uani 1 1 d G . .
H644 H -0.0218 0.5019 0.1058 0.054 Uiso 1 1 calc R . .
C645 C 0.0479(3) 0.5337(3) 0.14008(15) 0.052(2) Uani 1 1 d G . .
H645 H 0.0151 0.5548 0.1632 0.063 Uiso 1 1 calc R . .
C646 C 0.1721(4) 0.5482(4) 0.1537(2) 0.0358(19) Uani 1 1 d . . .
H64A H 0.2282 0.5172 0.1470 0.043 Uiso 1 1 calc R . .
H64B H 0.1623 0.5376 0.1837 0.043 Uiso 1 1 calc R . .
C651 C 0.1569(2) 0.6297(2) 0.14477(13) 0.0378(19) Uani 1 1 d G . .
C652 C 0.1046(2) 0.6777(2) 0.11540(12) 0.042(2) Uani 1 1 d G . .
H652 H 0.0761 0.6596 0.1006 0.050 Uiso 1 1 calc R . .
C653 C 0.0941(2) 0.7520(2) 0.10775(13) 0.050(2) Uani 1 1 d G . .
H653 H 0.0584 0.7848 0.0877 0.060 Uiso 1 1 calc R . .
C654 C 0.1359(2) 0.77839(18) 0.12947(12) 0.056(2) Uani 1 1 d G . .
H654 H 0.1288 0.8292 0.1242 0.067 Uiso 1 1 calc R . .
C655 C 0.18820(16) 0.73041(15) 0.15884(8) 0.044(2) Uani 1 1 d G . .
C656 C 0.1987(2) 0.65606(16) 0.16649(11) 0.043(2) Uani 1 1 d G . .
H656 H 0.2344 0.6233 0.1866 0.052 Uiso 1 1 calc R . .
C661 C 0.23595(19) 0.75766(16) 0.18087(8) 0.048(2) Uani 1 1 d G . .
C662 C 0.31453(19) 0.7110(2) 0.18730(12) 0.045(2) Uani 1 1 d G . .
H662 H 0.3363 0.6615 0.1793 0.054 Uiso 1 1 calc R . .
C663 C 0.3612(2) 0.7368(3) 0.20548(15) 0.056(3) Uani 1 1 d G . .
C664 C 0.3293(3) 0.8093(3) 0.21724(14) 0.075(3) Uani 1 1 d G . .
H664 H 0.3612 0.8269 0.2297 0.090 Uiso 1 1 calc R . .
C665 C 0.2507(3) 0.8559(2) 0.21081(15) 0.070(3) Uani 1 1 d G . .
H665 H 0.2289 0.9055 0.2188 0.084 Uiso 1 1 calc R . .
C666 C 0.2040(2) 0.83011(18) 0.19264(13) 0.061(3) Uani 1 1 d G . .
H666 H 0.1503 0.8620 0.1883 0.073 Uiso 1 1 calc R . .
B11 B 0.0410(5) 0.6082(5) 0.2534(3) 0.049(3) Uiso 1 1 d D . .
F12X F 0.0050(5) 0.6058(5) 0.2917(2) 0.0444(17) Uiso 0.723(9) 1 d PDU A 1
F13X F 0.0580(5) 0.5430(4) 0.2346(3) 0.0500(18) Uiso 0.723(9) 1 d PDU A 1
F14X F -0.0022(5) 0.6706(4) 0.2289(2) 0.078(2) Uiso 0.723(9) 1 d PDU A 1
F15X F 0.1162(4) 0.6093(5) 0.2587(2) 0.064(2) Uiso 0.723(9) 1 d PDU A 1
F12Y F 0.0123(13) 0.6124(13) 0.2949(5) 0.044(3) Uiso 0.277(9) 1 d PDU A 2
F13Y F 0.0713(12) 0.5340(8) 0.2427(7) 0.051(3) Uiso 0.277(9) 1 d PDU A 2
F14Y F -0.0327(10) 0.6470(11) 0.2284(6) 0.078(3) Uiso 0.277(9) 1 d PDU A 2
F15Y F 0.0851(11) 0.6460(11) 0.2420(6) 0.071(2) Uiso 0.277(9) 1 d PDU A 2
B21 B 0.7212(6) 0.2822(6) 0.4611(3) 0.059(3) Uiso 1 1 d D . .
F22X F 0.7662(5) 0.2478(5) 0.4948(3) 0.107(3) Uiso 0.851(8) 1 d PDU B 1
F23X F 0.6489(5) 0.3364(4) 0.4720(3) 0.095(3) Uiso 0.851(8) 1 d PDU B 1
F24X F 0.7594(6) 0.3059(5) 0.4305(3) 0.119(3) Uiso 0.851(8) 1 d PDU B 1
F25X F 0.7010(6) 0.2267(5) 0.4457(3) 0.128(3) Uiso 0.851(8) 1 d PDU B 1
F22Y F 0.715(2) 0.2258(18) 0.4909(11) 0.118(3) Uiso 0.149(8) 1 d PDU B 2
F23Y F 0.669(2) 0.3546(14) 0.4720(12) 0.095(4) Uiso 0.149(8) 1 d PDU B 2
F24Y F 0.8012(14) 0.277(2) 0.4611(13) 0.114(3) Uiso 0.149(8) 1 d PDU B 2
F25Y F 0.709(2) 0.271(2) 0.4210(8) 0.123(3) Uiso 0.149(8) 1 d PDU B 2
B31 B 0.0617(8) 0.0692(8) 0.2263(4) 0.085(4) Uiso 1 1 d D . .
F32 F 0.0860(8) 0.1186(7) 0.2023(4) 0.182(4) Uiso 1 1 d D . .
F33 F 0.1141(6) 0.0356(6) 0.2587(3) 0.153(4) Uiso 1 1 d D . .
F34 F -0.0122(5) 0.1039(5) 0.2423(2) 0.110(2) Uiso 1 1 d D . .
F35 F 0.0644(6) 0.0129(6) 0.2038(3) 0.145(3) Uiso 1 1 d D . .
B41Y B 0.5875(11) 0.4876(11) 0.1735(6) 0.060(5) Uiso 0.378(7) 1 d PDU C 1
F42Y F 0.5157(11) 0.5209(13) 0.1560(8) 0.124(4) Uiso 0.378(7) 1 d PDU C 1
F43Y F 0.6033(13) 0.4116(10) 0.1903(7) 0.131(3) Uiso 0.378(7) 1 d PDU C 1
F45Y F 0.6479(11) 0.4847(12) 0.1439(6) 0.130(4) Uiso 0.378(7) 1 d PDU C 1
F44Y F 0.5910(13) 0.5262(13) 0.2053(6) 0.138(4) Uiso 0.378(7) 1 d PDU C 1
B41X B 0.5747(9) 0.4548(9) 0.1744(5) 0.061(5) Uiso 0.622(7) 1 d PDU C 2
F44X F 0.5451(8) 0.4035(7) 0.1921(4) 0.124(3) Uiso 0.622(7) 1 d PDU C 2
F45X F 0.6207(8) 0.4310(7) 0.1405(4) 0.130(3) Uiso 0.622(7) 1 d PDU C 2
F43X F 0.6189(8) 0.4601(9) 0.2065(4) 0.135(3) Uiso 0.622(7) 1 d PDU C 2
F42X F 0.5148(8) 0.5264(7) 0.1666(5) 0.125(4) Uiso 0.622(7) 1 d PDU C 2
B51 B 0.3212(5) 0.4010(5) 0.2232(3) 0.039(2) Uiso 1 1 d D . .
F52 F 0.3455(4) 0.3820(4) 0.26358(19) 0.093(2) Uiso 1 1 d D . .
F55 F 0.3731(3) 0.3461(3) 0.19903(15) 0.0566(13) Uiso 1 1 d D . .
F54 F 0.3229(3) 0.4691(3) 0.20818(14) 0.0497(12) Uiso 1 1 d D . .
F53 F 0.2468(3) 0.4046(3) 0.22150(15) 0.0576(13) Uiso 1 1 d D . .
C1 C 0.0472(6) 0.1056(6) 0.6082(3) 0.062(3) Uani 1 1 d DU . .
C2 C 0.0446(6) 0.0415(6) 0.5964(3) 0.068(2) Uani 1 1 d DU . .
H2 H 0.0617 0.0272 0.5692 0.082 Uiso 1 1 calc R . .
C3 C 0.0162(6) -0.0021(5) 0.6255(3) 0.062(2) Uani 1 1 d DU . .
H3 H 0.0136 -0.0456 0.6177 0.074 Uiso 1 1 calc R . .
C4 C -0.0073(5) 0.0182(6) 0.6644(3) 0.062(2) Uani 1 1 d DU . .
H4 H -0.0253 -0.0121 0.6836 0.074 Uiso 1 1 calc R . .
C5 C -0.0334(3) 0.1054(3) 0.71642(17) 0.057(3) Uani 1 1 d G . .
H5 H -0.0514 0.0752 0.7357 0.069 Uiso 1 1 calc R . .
C6 C -0.0346(4) 0.1714(4) 0.72764(17) 0.069(3) Uani 1 1 d GU . .
H6 H -0.0535 0.1862 0.7545 0.082 Uiso 1 1 calc R . .
C7 C -0.0082(4) 0.2156(3) 0.6995(2) 0.073(3) Uani 1 1 d GU . .
H7 H -0.0090 0.2607 0.7071 0.087 Uiso 1 1 calc R . .
C8 C 0.0195(4) 0.1939(3) 0.6601(2) 0.066(2) Uani 1 1 d GU . .
H8 H 0.0375 0.2242 0.6408 0.079 Uiso 1 1 calc R . .
C9 C 0.0207(3) 0.1279(3) 0.64888(15) 0.051(2) Uani 1 1 d GDU . .
C10 C -0.0057(3) 0.0837(3) 0.67705(19) 0.050(2) Uani 1 1 d GDU . .
S1 S 0.08776(17) 0.15575(16) 0.57067(9) 0.0705(8) Uiso 1 1 d . . .
O1 O 0.1490(5) 0.1634(5) 0.5904(2) 0.087(2) Uiso 1 1 d . . .
O2 O 0.1195(5) 0.1103(5) 0.5363(3) 0.087(2) Uiso 1 1 d . . .
O3 O 0.0226(4) 0.2264(4) 0.5592(2) 0.078(2) Uiso 1 1 d . . .
C11 C 0.4537(8) 0.8828(8) 0.0517(4) 0.103(4) Uiso 1 1 d DU . .
C12 C 0.4836(9) 0.9091(9) 0.0134(5) 0.115(4) Uiso 1 1 d DU . .
H12 H 0.5346 0.9083 0.0126 0.138 Uiso 1 1 calc R . .
C13 C 0.4407(8) 0.9353(8) -0.0219(4) 0.097(4) Uiso 1 1 d DU . .
H13 H 0.4597 0.9559 -0.0461 0.116 Uiso 1 1 calc R . .
C14 C 0.3716(8) 0.9307(7) -0.0209(4) 0.091(4) Uiso 1 1 d DU . .
H14 H 0.3414 0.9491 -0.0449 0.109 Uiso 1 1 calc R . .
C15 C 0.2703(6) 0.8955(6) 0.0116(3) 0.140(6) Uiso 1 1 d G . .
H15 H 0.2437 0.9108 -0.0136 0.168 Uiso 1 1 calc R . .
C16 C 0.2378(5) 0.8686(7) 0.0464(4) 0.137(6) Uiso 1 1 d GU . .
H16 H 0.1891 0.8655 0.0449 0.164 Uiso 1 1 calc R . .
C17 C 0.2767(7) 0.8463(6) 0.0834(3) 0.140(5) Uiso 1 1 d GU . .
H17 H 0.2545 0.8279 0.1072 0.167 Uiso 1 1 calc R . .
C18 C 0.3480(7) 0.8510(6) 0.0856(3) 0.134(5) Uiso 1 1 d GU . .
H18 H 0.3745 0.8357 0.1109 0.161 Uiso 1 1 calc R . .
C19 C 0.3804(5) 0.8779(6) 0.0508(3) 0.104(4) Uiso 1 1 d GDU . .
C20 C 0.3415(6) 0.9002(6) 0.0138(3) 0.099(4) Uiso 1 1 d GDU . .
S2 S 0.5117(3) 0.8520(3) 0.09545(15) 0.1197(13) Uiso 1 1 d . . .
O4 O 0.5248(7) 0.7735(7) 0.1085(4) 0.137(4) Uiso 1 1 d . . .
O5 O 0.4623(6) 0.9042(6) 0.1266(3) 0.116(3) Uiso 1 1 d . . .
O6 O 0.5870(8) 0.8600(7) 0.0824(4) 0.148(4) Uiso 1 1 d . . .
N11S N 0.9138(12) 0.9184(9) 0.1157(6) 0.202(8) Uiso 1 1 d D . .
C12S C 0.9135(9) 0.8723(8) 0.1404(5) 0.133(6) Uiso 1 1 d D . .
C13S C 0.9237(9) 0.8030(8) 0.1712(5) 0.119(5) Uiso 1 1 d D . .
H13A H 0.9446 0.7581 0.1563 0.178 Uiso 1 1 calc R . .
H13B H 0.8728 0.8095 0.1846 0.178 Uiso 1 1 calc R . .
H13C H 0.9604 0.7975 0.1922 0.178 Uiso 1 1 calc R . .
N21S N 0.5190(12) 0.2582(9) 0.4906(7) 0.114(8) Uiso 0.50 1 d PD . .
C22S C 0.4747(10) 0.3172(8) 0.4965(5) 0.060(5) Uiso 0.50 1 d PD . .
C23S C 0.4197(11) 0.4009(9) 0.4978(7) 0.071(6) Uiso 0.50 1 d PD . .
H23A H 0.4351 0.4209 0.5198 0.106 Uiso 0.50 1 calc PR . .
H23B H 0.3655 0.4066 0.5034 0.106 Uiso 0.50 1 calc PR . .
H23C H 0.4236 0.4285 0.4711 0.106 Uiso 0.50 1 calc PR . .
N31S N 0.8713(8) 0.4512(8) 0.0927(4) 0.053(4) Uiso 0.50 1 d PD . .
C32S C 0.8385(8) 0.4642(8) 0.1238(4) 0.036(4) Uiso 0.50 1 d PD . .
C33S C 0.8007(16) 0.4780(17) 0.1676(5) 0.110(9) Uiso 0.50 1 d PD . .
H33A H 0.7856 0.4372 0.1786 0.165 Uiso 0.50 1 calc PR . .
H33B H 0.7539 0.5258 0.1665 0.165 Uiso 0.50 1 calc PR . .
H33C H 0.8384 0.4800 0.1857 0.165 Uiso 0.50 1 calc PR . .
O1S O 0.2643(6) 0.2109(6) 0.5657(3) 0.035(2) Uiso 0.50 1 d P . .
O2S O 0.2269(10) 0.3634(10) 0.5559(5) 0.092(5) Uiso 0.50 1 d P . .
O3S O 0.9308(7) 0.2056(7) 0.5005(4) 0.052(3) Uiso 0.50 1 d P . .
O4S O 0.8147(11) 0.1076(11) 0.4300(6) 0.106(6) Uiso 0.50 1 d P . .

loop_
_atom_site_aniso_label
_atom_site_aniso_U_11
_atom_site_aniso_U_22
_atom_site_aniso_U_33
_atom_site_aniso_U_23
_atom_site_aniso_U_13
_atom_site_aniso_U_12
Co1 0.0249(6) 0.0326(6) 0.0365(6) -0.0043(5) 0.0020(4) -0.0127(5)
Co2 0.0267(6) 0.0294(6) 0.0445(7) 0.0004(5) -0.0030(5) -0.0102(5)
Co3 0.0228(6) 0.0339(6) 0.0446(7) 0.0002(5) -0.0027(5) -0.0134(5)
Co4 0.0389(7) 0.0566(8) 0.0358(7) -0.0063(5) -0.0010(5) -0.0222(6)
N111 0.023(3) 0.041(4) 0.037(4) -0.003(3) 0.002(3) -0.011(3)
C112 0.025(4) 0.034(5) 0.053(5) -0.003(4) 0.002(4) -0.014(4)
C113 0.036(5) 0.031(5) 0.058(6) 0.007(4) -0.007(4) -0.016(4)
C114 0.046(5) 0.052(6) 0.055(6) -0.005(4) 0.007(4) -0.031(5)
C115 0.029(4) 0.043(5) 0.036(5) 0.004(4) 0.000(3) -0.017(4)
C116 0.023(4) 0.034(5) 0.030(4) -0.005(3) 0.002(3) -0.015(3)
N121 0.033(4) 0.037(4) 0.046(4) 0.000(3) 0.000(3) -0.012(3)
N122 0.026(3) 0.028(4) 0.035(4) 0.010(3) -0.001(3) -0.005(3)
C123 0.028(4) 0.042(5) 0.032(4) -0.003(4) 0.001(3) -0.015(4)
C124 0.035(5) 0.050(6) 0.055(6) 0.000(4) -0.002(4) -0.021(4)
C125 0.032(5) 0.052(6) 0.052(6) 0.011(4) 0.003(4) -0.012(4)
C126 0.041(5) 0.038(5) 0.066(6) 0.005(4) -0.006(4) -0.021(4)
N131 0.026(4) 0.032(4) 0.054(4) 0.000(3) -0.004(3) -0.010(3)
C132 0.033(5) 0.045(5) 0.064(6) 0.002(4) -0.004(4) -0.010(4)
C133 0.023(4) 0.044(6) 0.091(7) 0.004(5) 0.005(4) -0.009(4)
C134 0.050(6) 0.059(7) 0.081(7) -0.006(5) 0.017(5) -0.031(5)
C135 0.035(5) 0.039(5) 0.062(6) -0.003(4) 0.002(4) -0.020(4)
C136 0.040(5) 0.044(5) 0.038(5) -0.010(4) 0.001(4) -0.015(4)
N141 0.039(4) 0.035(4) 0.044(4) -0.002(3) -0.009(3) -0.012(3)
N142 0.035(4) 0.028(4) 0.043(4) -0.003(3) -0.004(3) -0.013(3)
C143 0.035(5) 0.042(5) 0.033(4) -0.002(4) -0.009(3) -0.016(4)
C144 0.040(5) 0.041(5) 0.042(5) 0.001(4) -0.008(4) -0.018(4)
C145 0.057(6) 0.033(5) 0.043(5) 0.003(4) -0.005(4) -0.022(4)
C146 0.021(4) 0.050(5) 0.051(5) -0.004(4) -0.006(4) -0.012(4)
C151 0.029(4) 0.026(4) 0.049(5) -0.009(4) -0.002(4) -0.004(3)
C152 0.029(4) 0.020(4) 0.059(6) -0.012(4) -0.007(4) 0.001(3)
C153 0.034(5) 0.023(4) 0.052(6) -0.009(4) 0.013(4) -0.004(4)
C154 0.044(5) 0.035(5) 0.048(5) -0.011(4) -0.007(4) -0.014(4)
C155 0.033(5) 0.052(6) 0.054(6) -0.011(4) -0.006(4) -0.015(4)
C156 0.033(5) 0.040(5) 0.054(6) -0.007(4) 0.001(4) -0.012(4)
C161 0.022(4) 0.029(4) 0.062(6) -0.001(4) -0.006(4) -0.010(3)
C162 0.031(5) 0.040(5) 0.075(7) -0.012(5) -0.008(4) -0.009(4)
C163 0.035(5) 0.037(5) 0.109(8) -0.021(5) -0.007(5) -0.015(4)
C164 0.024(5) 0.040(5) 0.095(8) -0.003(5) -0.003(5) -0.008(4)
C165 0.032(5) 0.031(5) 0.056(6) 0.001(4) 0.005(4) -0.011(4)
C166 0.030(4) 0.035(5) 0.055(5) 0.004(4) -0.002(4) -0.012(4)
N211 0.030(4) 0.038(4) 0.037(4) -0.007(3) -0.004(3) -0.018(3)
C212 0.043(5) 0.034(5) 0.056(6) -0.012(4) 0.000(4) -0.020(4)
C213 0.044(5) 0.039(5) 0.078(7) 0.005(5) -0.013(5) -0.025(4)
C214 0.058(6) 0.029(5) 0.069(6) -0.009(4) -0.011(5) -0.015(4)
C215 0.045(5) 0.027(5) 0.065(6) -0.015(4) -0.003(4) -0.007(4)
C216 0.029(4) 0.029(4) 0.047(5) -0.005(4) -0.006(4) -0.006(4)
N221 0.030(4) 0.051(5) 0.037(4) 0.002(3) 0.000(3) -0.015(3)
N222 0.026(3) 0.038(4) 0.033(4) -0.003(3) 0.004(3) -0.013(3)
C223 0.026(4) 0.040(5) 0.040(5) -0.010(4) 0.004(4) -0.007(4)
C224 0.039(5) 0.037(5) 0.039(5) -0.008(4) 0.003(4) -0.008(4)
C225 0.036(5) 0.050(6) 0.052(6) -0.006(4) 0.004(4) -0.004(4)
C226 0.041(5) 0.042(5) 0.043(5) -0.001(4) 0.003(4) -0.022(4)
N231 0.031(4) 0.036(4) 0.052(5) -0.004(3) -0.010(3) -0.017(3)
C232 0.039(5) 0.049(5) 0.036(5) -0.002(4) -0.001(4) -0.020(4)
C233 0.029(4) 0.045(5) 0.050(5) -0.011(4) -0.001(4) -0.015(4)
C234 0.029(5) 0.032(5) 0.079(7) -0.014(5) -0.008(4) -0.011(4)
C235 0.027(4) 0.038(5) 0.033(4) 0.002(4) -0.004(3) -0.014(4)
C236 0.025(4) 0.043(5) 0.036(5) -0.003(4) -0.003(3) -0.019(4)
N241 0.049(5) 0.066(5) 0.035(4) -0.008(4) 0.005(3) -0.033(4)
N242 0.032(4) 0.038(4) 0.045(4) -0.010(3) 0.004(3) -0.016(3)
C243 0.033(5) 0.043(5) 0.044(5) -0.001(4) -0.010(4) -0.017(4)
C244 0.045(6) 0.058(6) 0.059(6) 0.004(5) -0.010(5) -0.010(5)
C245 0.044(6) 0.075(7) 0.043(6) -0.007(5) -0.002(4) -0.008(5)
C246 0.030(5) 0.051(6) 0.066(6) -0.008(5) 0.011(4) -0.017(4)
C251 0.026(4) 0.048(5) 0.047(5) -0.007(4) 0.004(4) -0.015(4)
C252 0.055(6) 0.060(6) 0.067(7) -0.001(5) 0.015(5) -0.034(5)
C253 0.029(5) 0.034(5) 0.082(7) 0.004(5) 0.009(4) -0.008(4)
C254 0.026(5) 0.059(6) 0.051(6) 0.001(4) 0.003(4) -0.011(4)
C255 0.027(4) 0.047(5) 0.036(5) 0.005(4) 0.004(3) -0.011(4)
C256 0.025(4) 0.054(6) 0.048(5) -0.001(4) -0.003(4) -0.011(4)
C261 0.028(4) 0.051(5) 0.039(5) 0.000(4) 0.004(4) -0.013(4)
C262 0.028(4) 0.038(5) 0.049(5) 0.009(4) -0.001(4) -0.013(4)
C263 0.024(4) 0.043(5) 0.033(5) 0.006(4) 0.002(3) -0.003(4)
C264 0.041(5) 0.036(5) 0.044(5) 0.002(4) 0.003(4) -0.019(4)
C265 0.033(5) 0.045(5) 0.053(6) 0.005(4) -0.002(4) -0.016(4)
C266 0.021(4) 0.053(6) 0.038(5) 0.004(4) -0.007(3) -0.007(4)
N311 0.027(3) 0.035(4) 0.034(4) -0.005(3) 0.004(3) -0.010(3)
C312 0.036(5) 0.052(6) 0.054(6) -0.006(4) 0.001(4) -0.025(4)
C313 0.046(6) 0.084(7) 0.039(5) -0.012(5) 0.019(4) -0.035(6)
C314 0.033(5) 0.083(7) 0.066(7) -0.024(6) 0.017(5) -0.023(5)
C315 0.030(5) 0.055(6) 0.071(7) -0.001(5) -0.001(4) -0.018(4)
C316 0.033(4) 0.033(4) 0.039(5) -0.018(4) 0.013(4) -0.020(4)
N321 0.035(4) 0.027(4) 0.052(4) 0.003(3) -0.011(3) -0.014(3)
N322 0.024(3) 0.038(4) 0.045(4) -0.009(3) 0.002(3) -0.011(3)
C323 0.024(4) 0.029(4) 0.058(6) -0.006(4) 0.002(4) -0.012(4)
C324 0.030(4) 0.033(5) 0.061(6) -0.001(4) -0.012(4) -0.016(4)
C325 0.031(4) 0.029(4) 0.057(6) 0.003(4) -0.009(4) -0.011(4)
C326 0.030(4) 0.043(5) 0.032(4) 0.003(4) 0.000(3) -0.019(4)
N331 0.066(6) 0.121(8) 0.036(5) -0.018(5) 0.012(4) -0.068(6)
C332 0.075(8) 0.144(12) 0.056(7) -0.013(7) 0.011(6) -0.066(8)
C333 0.135(13) 0.192(16) 0.046(7) -0.041(9) 0.036(8) -0.131(13)
C334 0.111(12) 0.196(18) 0.095(11) -0.095(12) 0.057(9) -0.103(13)
C335 0.086(9) 0.118(11) 0.081(9) -0.054(8) 0.039(7) -0.059(8)
C336 0.048(6) 0.062(7) 0.059(6) -0.031(5) 0.018(5) -0.025(5)
N341 0.034(4) 0.034(4) 0.080(6) -0.016(4) -0.001(4) -0.007(3)
N342 0.039(4) 0.057(5) 0.041(4) -0.017(4) -0.002(3) -0.019(4)
C343 0.032(5) 0.057(6) 0.074(7) -0.038(5) 0.010(5) -0.019(5)
C344 0.043(6) 0.065(7) 0.098(9) -0.030(6) 0.010(6) -0.020(5)
C345 0.041(5) 0.041(6) 0.102(9) -0.021(5) -0.004(5) -0.009(5)
C346 0.026(4) 0.052(5) 0.045(5) -0.013(4) -0.001(4) -0.013(4)
C351 0.040(5) 0.031(4) 0.037(5) 0.002(4) -0.009(4) -0.008(4)
C352 0.044(5) 0.049(5) 0.049(5) -0.014(4) 0.007(4) -0.024(4)
C353 0.065(6) 0.066(7) 0.044(6) -0.015(5) 0.010(5) -0.036(5)
C354 0.047(5) 0.052(6) 0.048(5) -0.005(4) -0.004(4) -0.028(5)
C355 0.025(4) 0.027(4) 0.052(5) -0.011(4) -0.001(4) -0.005(3)
C356 0.048(5) 0.032(5) 0.032(5) 0.001(3) -0.005(4) -0.018(4)
C361 0.038(5) 0.035(5) 0.039(5) 0.001(4) -0.012(4) -0.018(4)
C362 0.054(6) 0.047(6) 0.069(6) -0.019(5) 0.001(5) -0.032(5)
C363 0.052(6) 0.057(6) 0.058(6) -0.009(5) 0.006(5) -0.040(5)
C364 0.045(5) 0.046(5) 0.058(6) -0.012(4) 0.008(4) -0.029(4)
C365 0.032(4) 0.034(4) 0.037(5) 0.001(4) -0.004(4) -0.016(4)
C366 0.026(4) 0.037(5) 0.043(5) -0.001(4) -0.009(4) -0.016(4)
N411 0.026(4) 0.023(4) 0.062(5) -0.006(3) 0.002(3) -0.002(3)
C412 0.036(5) 0.027(5) 0.082(7) -0.003(4) 0.000(5) -0.008(4)
C413 0.030(5) 0.042(5) 0.106(9) -0.016(5) -0.001(5) -0.016(4)
C414 0.041(6) 0.044(6) 0.119(10) -0.007(6) 0.019(6) -0.019(5)
C415 0.047(6) 0.061(7) 0.081(7) 0.002(5) 0.005(5) -0.027(5)
C416 0.032(5) 0.040(5) 0.061(6) -0.001(4) 0.005(4) -0.018(4)
N421 0.044(4) 0.038(4) 0.050(5) 0.005(3) -0.011(4) -0.009(3)
N422 0.037(4) 0.029(4) 0.049(4) 0.001(3) -0.011(3) -0.010(3)
C423 0.036(5) 0.037(5) 0.049(5) 0.005(4) -0.001(4) -0.014(4)
C424 0.077(7) 0.073(7) 0.041(6) -0.002(5) 0.001(5) -0.030(6)
C425 0.076(7) 0.076(7) 0.056(7) 0.004(5) -0.017(5) -0.040(6)
C426 0.031(5) 0.049(6) 0.079(7) 0.006(5) -0.020(4) -0.017(4)
N431 0.031(4) 0.033(4) 0.075(5) 0.003(4) -0.006(3) -0.015(3)
C432 0.032(5) 0.031(5) 0.146(11) -0.011(6) -0.015(6) -0.013(4)
C433 0.038(6) 0.030(6) 0.217(15) -0.012(7) -0.020(7) -0.017(5)
C434 0.027(5) 0.039(6) 0.165(12) -0.017(7) -0.017(6) 0.004(4)
C435 0.028(5) 0.041(6) 0.106(8) 0.001(5) -0.013(5) -0.019(4)
C436 0.020(4) 0.030(5) 0.066(6) 0.003(4) 0.004(4) -0.008(4)
N441 0.038(4) 0.045(4) 0.041(4) -0.005(3) -0.001(3) -0.027(4)
N442 0.024(3) 0.031(4) 0.039(4) 0.007(3) -0.005(3) -0.009(3)
C443 0.035(5) 0.039(5) 0.033(4) 0.009(4) -0.010(3) -0.021(4)
C444 0.028(4) 0.039(5) 0.049(5) -0.004(4) 0.002(4) -0.012(4)
C445 0.030(4) 0.059(6) 0.034(5) -0.007(4) -0.012(3) -0.020(4)
C446 0.028(4) 0.044(5) 0.032(4) -0.017(4) 0.004(3) -0.012(4)
C451 0.034(5) 0.041(5) 0.040(5) 0.001(4) -0.006(4) -0.019(4)
C452 0.041(5) 0.034(5) 0.033(5) -0.007(4) 0.001(4) -0.013(4)
C453 0.048(5) 0.058(6) 0.046(5) -0.002(5) 0.005(4) -0.028(5)
C454 0.049(5) 0.036(5) 0.050(5) 0.000(4) -0.002(4) -0.026(4)
C455 0.033(4) 0.030(4) 0.038(5) -0.001(4) -0.004(4) -0.014(4)
C456 0.041(5) 0.041(5) 0.032(4) -0.008(4) 0.001(4) -0.024(4)
C461 0.037(5) 0.047(5) 0.045(5) -0.009(4) -0.006(4) -0.027(4)
C462 0.049(5) 0.040(5) 0.057(6) -0.009(4) -0.001(4) -0.020(4)
C463 0.032(5) 0.043(5) 0.068(6) -0.018(4) 0.000(4) -0.020(4)
C464 0.035(5) 0.051(6) 0.085(7) -0.031(5) -0.001(5) -0.016(4)
C465 0.033(5) 0.048(5) 0.067(6) -0.006(4) -0.013(4) -0.024(4)
C466 0.032(5) 0.033(5) 0.058(6) -0.003(4) -0.006(4) -0.009(4)
N511 0.028(4) 0.036(4) 0.051(4) 0.006(3) -0.001(3) -0.015(3)
C512 0.033(5) 0.039(5) 0.073(7) 0.009(5) 0.000(4) -0.013(4)
C513 0.030(5) 0.038(5) 0.077(7) 0.009(5) -0.017(4) -0.008(4)
C514 0.037(5) 0.033(5) 0.098(8) 0.021(5) -0.013(5) -0.010(4)
C515 0.041(5) 0.043(5) 0.063(6) -0.010(5) 0.014(4) -0.017(4)
C516 0.030(4) 0.041(5) 0.045(5) 0.000(4) 0.005(4) -0.020(4)
N521 0.053(5) 0.040(4) 0.048(5) -0.012(3) 0.002(4) -0.019(4)
N522 0.047(4) 0.036(4) 0.039(4) -0.003(3) -0.007(3) -0.019(3)
C523 0.043(5) 0.044(5) 0.044(5) -0.006(4) 0.009(4) -0.028(4)
C524 0.057(6) 0.039(5) 0.057(6) -0.007(5) 0.012(5) -0.019(5)
C525 0.046(6) 0.066(7) 0.068(7) -0.015(5) 0.002(5) -0.031(5)
C526 0.042(5) 0.048(6) 0.038(5) -0.002(4) -0.004(4) -0.005(4)
N531 0.048(5) 0.077(6) 0.053(5) 0.016(4) -0.004(4) -0.023(4)
C532 0.062(7) 0.110(10) 0.073(8) 0.051(7) -0.034(6) -0.046(7)
C533 0.070(8) 0.102(11) 0.088(9) 0.033(8) -0.031(7) -0.024(8)
C534 0.090(9) 0.084(9) 0.073(8) 0.037(7) -0.027(7) -0.016(7)
C535 0.064(7) 0.065(7) 0.057(6) 0.014(5) -0.001(5) -0.023(6)
C536 0.040(5) 0.063(6) 0.046(5) 0.002(5) 0.003(4) -0.027(5)
N541 0.035(4) 0.049(5) 0.044(4) -0.011(3) 0.013(3) -0.019(4)
N542 0.043(4) 0.056(5) 0.041(4) -0.001(3) 0.001(3) -0.029(4)
C543 0.049(5) 0.052(6) 0.040(5) -0.006(4) 0.017(4) -0.025(5)
C544 0.046(5) 0.055(6) 0.034(5) -0.009(4) 0.014(4) -0.021(5)
C545 0.038(5) 0.056(6) 0.047(5) -0.021(4) 0.016(4) -0.024(4)
C546 0.037(5) 0.042(5) 0.030(4) -0.005(4) -0.005(3) -0.011(4)
C551 0.032(4) 0.052(6) 0.034(5) -0.007(4) 0.007(4) -0.014(4)
C552 0.045(5) 0.037(5) 0.042(5) 0.000(4) 0.002(4) -0.016(4)
C553 0.049(5) 0.056(6) 0.036(5) -0.006(4) 0.019(4) -0.018(5)
C554 0.050(6) 0.058(6) 0.047(6) -0.010(5) 0.009(4) -0.019(5)
C555 0.044(5) 0.038(5) 0.029(5) -0.001(4) 0.005(4) -0.011(4)
C556 0.036(5) 0.054(6) 0.033(5) -0.004(4) -0.005(4) -0.019(4)
C561 0.049(5) 0.048(5) 0.036(5) -0.005(4) -0.006(4) -0.017(5)
C562 0.043(5) 0.045(6) 0.050(6) -0.007(4) 0.011(4) -0.012(4)
C563 0.040(5) 0.053(6) 0.056(6) -0.015(5) 0.003(4) 0.000(5)
C564 0.045(5) 0.047(6) 0.060(6) -0.008(5) 0.016(5) -0.015(5)
C565 0.049(5) 0.052(6) 0.033(5) -0.002(4) 0.001(4) -0.022(5)
C566 0.041(5) 0.041(5) 0.037(5) 0.000(4) -0.002(4) -0.006(4)
N611 0.018(3) 0.036(4) 0.055(5) -0.008(3) 0.005(3) -0.013(3)
C612 0.026(4) 0.056(6) 0.076(7) -0.018(5) 0.001(4) -0.021(4)
C613 0.034(5) 0.063(6) 0.066(6) -0.028(5) -0.001(4) -0.021(5)
C614 0.027(5) 0.063(6) 0.086(8) -0.029(5) 0.000(5) -0.021(5)
C615 0.030(5) 0.043(5) 0.085(7) -0.004(5) 0.003(5) -0.018(4)
C616 0.027(4) 0.037(5) 0.059(6) -0.001(4) -0.006(4) -0.012(4)
N621 0.064(5) 0.083(6) 0.059(6) 0.025(5) -0.015(4) -0.044(5)
N622 0.037(4) 0.039(4) 0.049(5) 0.006(3) -0.001(3) -0.017(3)
C623 0.042(5) 0.055(6) 0.063(7) 0.010(5) 0.003(4) -0.031(5)
C624 0.103(10) 0.119(11) 0.097(10) 0.047(8) -0.032(8) -0.088(9)
C625 0.099(9) 0.116(10) 0.095(9) 0.046(8) -0.034(7) -0.088(9)
C626 0.080(7) 0.066(7) 0.045(6) 0.002(5) -0.018(5) -0.045(6)
N631 0.057(5) 0.068(5) 0.044(5) -0.009(4) 0.001(4) -0.028(4)
C632 0.080(8) 0.093(8) 0.049(6) -0.018(6) -0.004(5) -0.042(7)
C633 0.088(9) 0.088(8) 0.071(7) -0.032(6) -0.026(6) -0.040(7)
C634 0.056(7) 0.076(8) 0.102(9) -0.012(7) -0.028(6) -0.026(6)
C635 0.054(6) 0.068(7) 0.060(6) -0.009(5) -0.016(5) -0.025(5)
C636 0.043(5) 0.054(6) 0.041(5) -0.015(4) -0.008(4) -0.016(4)
N641 0.032(4) 0.046(4) 0.041(4) -0.002(3) 0.000(3) -0.018(3)
N642 0.035(4) 0.049(4) 0.038(4) -0.002(3) -0.007(3) -0.015(3)
C643 0.041(5) 0.055(6) 0.050(6) 0.016(5) -0.013(4) -0.020(5)
C644 0.026(4) 0.051(5) 0.053(6) 0.006(4) -0.002(4) -0.013(4)
C645 0.038(5) 0.052(6) 0.058(6) 0.005(5) 0.007(4) -0.015(4)
C646 0.029(4) 0.043(5) 0.034(5) -0.004(4) -0.003(3) -0.013(4)
C651 0.037(5) 0.045(5) 0.029(4) 0.001(4) 0.007(4) -0.018(4)
C652 0.037(5) 0.047(5) 0.044(5) -0.001(4) -0.010(4) -0.018(4)
C653 0.053(6) 0.040(5) 0.049(6) 0.008(4) -0.011(4) -0.015(4)
C654 0.051(6) 0.041(5) 0.071(7) -0.003(5) 0.002(5) -0.017(5)
C655 0.047(5) 0.048(5) 0.033(5) -0.001(4) 0.005(4) -0.019(4)
C656 0.041(5) 0.047(5) 0.039(5) 0.005(4) -0.004(4) -0.018(4)
C661 0.059(6) 0.056(6) 0.033(5) 0.009(4) -0.006(4) -0.030(5)
C662 0.050(5) 0.039(5) 0.051(5) -0.003(4) -0.008(4) -0.021(4)
C663 0.080(7) 0.055(6) 0.044(6) 0.012(4) -0.010(5) -0.043(6)
C664 0.106(10) 0.056(7) 0.077(8) 0.012(6) -0.031(7) -0.048(7)
C665 0.098(9) 0.054(6) 0.065(7) 0.001(5) -0.030(6) -0.036(6)
C666 0.076(7) 0.035(5) 0.059(6) -0.005(5) -0.006(5) -0.012(5)
C1 0.048(5) 0.057(5) 0.084(7) 0.010(5) -0.024(5) -0.025(5)
C2 0.060(6) 0.069(6) 0.068(5) 0.015(5) -0.024(4) -0.023(5)
C3 0.056(5) 0.061(5) 0.071(6) 0.011(5) -0.020(5) -0.030(4)
C4 0.044(5) 0.060(6) 0.077(5) 0.006(5) -0.015(4) -0.019(5)
C5 0.029(5) 0.056(6) 0.084(8) 0.002(5) -0.016(5) -0.015(4)
C6 0.043(5) 0.071(7) 0.082(6) -0.022(5) -0.002(5) -0.010(5)
C7 0.054(6) 0.067(6) 0.105(7) -0.014(5) -0.011(5) -0.030(5)
C8 0.041(5) 0.066(5) 0.095(6) -0.004(5) -0.007(4) -0.026(4)
C9 0.029(4) 0.045(5) 0.075(6) 0.008(4) -0.009(4) -0.014(4)
C10 0.034(5) 0.045(5) 0.064(6) -0.008(4) -0.015(4) -0.008(4)

loop_
_atom_type_symbol
_atom_type_description
_atom_type_scat_dispersion_real
_atom_type_scat_dispersion_imag
_atom_type_scat_source
C C 0.0033 0.0016 'International Tables Vol C Tables 4.2.6.8 and 6.1.1.4'
H H 0.0000 0.0000 'International Tables Vol C Tables 4.2.6.8 and 6.1.1.4'
B B 0.0013 0.0007 'International Tables Vol C Tables 4.2.6.8 and 6.1.1.4'
N N 0.0061 0.0033 'International Tables Vol C Tables 4.2.6.8 and 6.1.1.4'
O O 0.0106 0.0060 'International Tables Vol C Tables 4.2.6.8 and 6.1.1.4'
F F 0.0171 0.0103 'International Tables Vol C Tables 4.2.6.8 and 6.1.1.4'
S S 0.1246 0.1234 'International Tables Vol C Tables 4.2.6.8 and 6.1.1.4'
Co Co 0.3494 0.9721 'International Tables Vol C Tables 4.2.6.8 and 6.1.1.4'

loop_
_geom_angle_atom_site_label_1
_geom_angle_atom_site_label_2
_geom_angle_atom_site_label_3
_geom_angle
N222 Co1 N122 95.10(19)
N222 Co1 N211 77.22(14)
N122 Co1 N211 101.44(15)
N222 Co1 N322 100.66(18)
N122 Co1 N322 161.49(18)
N211 Co1 N322 91.53(16)
N222 Co1 N111 101.86(17)
N122 Co1 N111 76.99(16)
N211 Co1 N111 178.14(14)
N322 Co1 N111 90.23(18)
N222 Co1 N311 169.24(14)
N122 Co1 N311 90.05(15)
N211 Co1 N311 92.51(10)
N322 Co1 N311 76.11(14)
N111 Co1 N311 88.50(14)
N422 Co2 N142 100.0(2)
N422 Co2 N411 77.10(19)
N142 Co2 N411 99.67(18)
N422 Co2 N131 102.69(19)
N142 Co2 N131 77.67(16)
N411 Co2 N131 177.28(18)
N422 Co2 N522 160.42(19)
N142 Co2 N522 98.07(19)
N411 Co2 N522 92.5(2)
N131 Co2 N522 88.4(2)
N422 Co2 N511 87.54(17)
N142 Co2 N511 168.98(16)
N411 Co2 N511 89.79(15)
N131 Co2 N511 92.91(14)
N522 Co2 N511 75.71(15)
N242 Co3 N231 76.77(17)
N242 Co3 N431 101.7(2)
N231 Co3 N431 176.43(18)
N242 Co3 N622 160.1(2)
N231 Co3 N622 93.1(2)
N431 Co3 N622 89.3(2)
N242 Co3 N442 98.10(19)
N231 Co3 N442 99.54(17)
N431 Co3 N442 77.41(17)
N622 Co3 N442 100.46(19)
N242 Co3 N611 87.16(17)
N231 Co3 N611 90.79(15)
N431 Co3 N611 92.37(15)
N622 Co3 N611 75.77(16)
N442 Co3 N611 169.23(15)
N642 Co4 N542 101.09(19)
N642 Co4 N342 99.5(2)
N542 Co4 N342 102.9(2)
N642 Co4 N531 90.3(2)
N542 Co4 N531 76.1(2)
N342 Co4 N531 170.1(2)
N642 Co4 N331 169.0(2)
N542 Co4 N331 89.7(2)
N342 Co4 N331 75.8(2)
N531 Co4 N331 94.4(2)
N642 Co4 N631 76.66(19)
N542 Co4 N631 168.6(2)
N342 Co4 N631 88.5(2)
N531 Co4 N631 92.7(2)
N331 Co4 N631 93.2(2)
C112 N111 C116 120.0
C112 N111 Co1 125.2(2)
C116 N111 Co1 114.1(2)
C113 C112 N111 120.0
C113 C112 H112 120.0
N111 C112 H112 120.0
C112 C113 C114 120.0
C112 C113 H113 120.0
C114 C113 H113 120.0
C115 C114 C113 120.0
C115 C114 H114 120.0
C113 C114 H114 120.0
C114 C115 C116 120.0
C114 C115 H115 120.0
C116 C115 H115 120.0
C123 C116 C115 123.0(4)
C123 C116 N111 116.9(3)
C115 C116 N111 120.0
C126 N121 N122 123.4(5)
C126 N121 C125 128.6(5)
N122 N121 C125 108.0
C123 N122 N121 108.0
C123 N122 Co1 113.0(3)
N121 N122 Co1 138.9(3)
C116 C123 N122 118.9(4)
C116 C123 C124 133.1(4)
N122 C123 C124 108.0
C125 C124 C123 108.0
C125 C124 H124 126.0
C123 C124 H124 126.0
C124 C125 N121 108.0
C124 C125 H125 126.0
N121 C125 H125 126.0
N121 C126 C165 114.2(6)
N121 C126 H12A 108.7
C165 C126 H12A 108.7
N121 C126 H12B 108.7
C165 C126 H12B 108.7
H12A C126 H12B 107.6
C132 N131 C136 120.0
C132 N131 Co2 126.1(2)
C136 N131 Co2 113.4(2)
C133 C132 N131 120.0
C133 C132 H132 120.0
N131 C132 H132 120.0
C132 C133 C134 120.0
C132 C133 H133 120.0
C134 C133 H133 120.0
C135 C134 C133 120.0
C135 C134 H134 120.0
C133 C134 H134 120.0
C136 C135 C134 120.0
C136 C135 H135 120.0
C134 C135 H135 120.0
C143 C136 C135 122.6(4)
C143 C136 N131 117.4(4)
C135 C136 N131 120.0
C146 N141 C145 126.6(5)
C146 N141 N142 124.5(5)
C145 N141 N142 108.0
N141 N142 C143 108.0
N141 N142 Co2 139.1(3)
C143 N142 Co2 111.7(2)
C136 C143 C144 133.3(4)
C136 C143 N142 118.7(4)
C144 C143 N142 108.0
C143 C144 C145 108.0
C143 C144 H144 126.0
C145 C144 H144 126.0
N141 C145 C144 108.0
N141 C145 H145 126.0
C144 C145 H145 126.0
N141 C146 C151 115.4(6)
N141 C146 H14A 108.4
C151 C146 H14A 108.4
N141 C146 H14B 108.4
C151 C146 H14B 108.4
H14A C146 H14B 107.5
C152 C151 C156 120.0
C152 C151 C146 117.4(3)
C156 C151 C146 122.6(3)
C151 C152 C153 120.0
C151 C152 H152 120.0
C153 C152 H152 120.0
C154 C153 C152 120.0
C154 C153 C161 121.3
C152 C153 C161 118.7
C153 C154 C155 120.0
C153 C154 H154 120.0
C155 C154 H154 120.0
C154 C155 C156 120.0
C154 C155 H155 120.0
C156 C155 H155 120.0
C155 C156 C151 120.0
C155 C156 H156 120.0
C151 C156 H156 120.0
C166 C161 C162 120.0
C166 C161 C153 119.6
C162 C161 C153 120.4
C161 C162 C163 120.0
C161 C162 H162 120.0
C163 C162 H162 120.0
C162 C163 C164 120.0
C162 C163 H163 120.0
C164 C163 H163 120.0
C165 C164 C163 120.0
C165 C164 H164 120.0
C163 C164 H164 120.0
C164 C165 C166 120.0
C164 C165 C126 117.8(3)
C166 C165 C126 122.2(3)
C165 C166 C161 120.0
C165 C166 H166 120.0
C161 C166 H166 120.0
C212 N211 C216 120.0
C212 N211 Co1 125.46(10)
C216 N211 Co1 114.39(10)
C213 C212 N211 120.0
C213 C212 H212 120.0
N211 C212 H212 120.0
C212 C213 C214 120.0
C212 C213 H213 120.0
C214 C213 H213 120.0
C215 C214 C213 120.0
C215 C214 H214 120.0
C213 C214 H214 120.0
C214 C215 C216 120.0
C214 C215 H215 120.0
C216 C215 H215 120.0
C223 C216 C215 123.5(2)
C223 C216 N211 116.5(2)
C215 C216 N211 120.0
C226 N221 C225 127.8(5)
C226 N221 N222 123.3(5)
C225 N221 N222 108.0
C223 N222 N221 108.0
C223 N222 Co1 112.3(2)
N221 N222 Co1 139.0(2)
C216 C223 N222 118.7(3)
C216 C223 C224 133.2(3)
N222 C223 C224 108.0
C225 C224 C223 108.0
C225 C224 H224 126.0
C223 C224 H224 126.0
C224 C225 N221 108.0
C224 C225 H225 126.0
N221 C225 H225 126.0
N221 C226 C263 115.1(6)
N221 C226 H22A 108.5
C263 C226 H22A 108.5
N221 C226 H22B 108.5
C263 C226 H22B 108.5
H22A C226 H22B 107.5
C232 N231 C236 120.0
C232 N231 Co3 124.9(2)
C236 N231 Co3 115.0(2)
N231 C232 C233 120.0
N231 C232 H232 120.0
C233 C232 H232 120.0
C234 C233 C232 120.0
C234 C233 H233 120.0
C232 C233 H233 120.0
C233 C234 C235 120.0
C233 C234 H234 120.0
C235 C234 H234 120.0
C236 C235 C234 120.0
C236 C235 H235 120.0
C234 C235 H235 120.0
C243 C236 C235 123.5(4)
C243 C236 N231 116.5(4)
C235 C236 N231 120.0
C246 N241 C245 127.5(5)
C246 N241 N242 124.5(5)
C245 N241 N242 108.0
C243 N242 N241 108.0
C243 N242 Co3 113.8(3)
N241 N242 Co3 137.7(3)
C236 C243 C244 133.9(4)
C236 C243 N242 117.8(4)
C244 C243 N242 108.0
C243 C244 C245 108.0
C243 C244 H244 126.0
C245 C244 H244 126.0
N241 C245 C244 108.0
N241 C245 H245 126.0
C244 C245 H245 126.0
N241 C246 C251 110.2(6)
N241 C246 H24A 109.6
C251 C246 H24A 109.6
N241 C246 H24B 109.6
C251 C246 H24B 109.6
H24A C246 H24B 108.1
C252 C251 C256 120.0
C252 C251 C246 116.3(4)
C256 C251 C246 123.7(4)
C251 C252 C253 120.0
C251 C252 H252 120.0
C253 C252 H252 120.0
C254 C253 C252 120.0
C254 C253 H253 120.0
C252 C253 H253 120.0
C253 C254 C255 120.0
C253 C254 H254 120.0
C255 C254 H254 120.0
C254 C255 C256 120.0
C254 C255 C261 120.7
C256 C255 C261 119.3
C255 C256 C251 120.0
C255 C256 H256 120.0
C251 C256 H256 120.0
C266 C261 C262 120.0
C266 C261 C255 121.2
C262 C261 C255 118.8
C263 C262 C261 120.0
C263 C262 H262 120.0
C261 C262 H262 120.0
C262 C263 C264 120.0
C262 C263 C226 116.2(3)
C264 C263 C226 123.8(3)
C265 C264 C263 120.0
C265 C264 H264 120.0
C263 C264 H264 120.0
C264 C265 C266 120.0
C264 C265 H265 120.0
C266 C265 H265 120.0
C265 C266 C261 120.0
C265 C266 H266 120.0
C261 C266 H266 120.0
C316 N311 C312 120.0
C316 N311 Co1 115.16(9)
C312 N311 Co1 124.83(9)
C313 C312 N311 120.0
C313 C312 H312 120.0
N311 C312 H312 120.0
C314 C313 C312 120.0
C314 C313 H313 120.0
C312 C313 H313 120.0
C315 C314 C313 120.0
C315 C314 H314 120.0
C313 C314 H314 120.0
C314 C315 C316 120.0
C314 C315 H315 120.0
C316 C315 H315 120.0
C323 C316 N311 116.2(2)
C323 C316 C315 123.8(2)
N311 C316 C315 120.0
C326 N321 C325 129.7(4)
C326 N321 N322 122.2(4)
C325 N321 N322 108.0
C323 N322 N321 108.0
C323 N322 Co1 113.0(2)
N321 N322 Co1 138.7(2)
C316 C323 N322 119.2(3)
C316 C323 C324 132.8(3)
N322 C323 C324 108.0
C325 C324 C323 108.0
C325 C324 H324 126.0
C323 C324 H324 126.0
C324 C325 N321 108.0
C324 C325 H325 126.0
N321 C325 H325 126.0
N321 C326 C365 113.8(6)
N321 C326 H32A 108.8
C365 C326 H32A 108.8
N321 C326 H32B 108.8
C365 C326 H32B 108.8
H32A C326 H32B 107.7
C332 N331 C336 120.0
C332 N331 Co4 124.3(3)
C336 N331 Co4 115.5(3)
C333 C332 N331 120.0
C333 C332 H332 120.0
N331 C332 H332 120.0
C332 C333 C334 120.0
C332 C333 H333 120.0
C334 C333 H333 120.0
C335 C334 C333 120.0
C335 C334 H334 120.0
C333 C334 H334 120.0
C336 C335 C334 120.0
C336 C335 H335 120.0
C334 C335 H335 120.0
C343 C336 C335 124.5(5)
C343 C336 N331 115.5(5)
C335 C336 N331 120.0
C346 N341 N342 123.7(5)
C346 N341 C345 128.1(5)
N342 N341 C345 108.0
N341 N342 C343 108.0
N341 N342 Co4 138.2(3)
C343 N342 Co4 113.2(3)
C336 C343 C344 133.0(5)
C336 C343 N342 119.0(5)
C344 C343 N342 108.0
C343 C344 C345 108.0
C343 C344 H344 126.0
C345 C344 H344 126.0
N341 C345 C344 108.0
N341 C345 H345 126.0
C344 C345 H345 126.0
N341 C346 C351 113.9(6)
N341 C346 H34A 108.8
C351 C346 H34A 108.8
N341 C346 H34B 108.8
C351 C346 H34B 108.8
H34A C346 H34B 107.7
C352 C351 C356 120.0
C352 C351 C346 123.2(4)
C356 C351 C346 116.8(4)
C353 C352 C351 120.0
C353 C352 H352 120.0
C351 C352 H352 120.0
C354 C353 C352 120.0
C354 C353 H353 120.0
C352 C353 H353 120.0
C353 C354 C355 120.0
C353 C354 H354 120.0
C355 C354 H354 120.0
C356 C355 C354 120.0
C356 C355 C361 120.0(4)
C354 C355 C361 120.0(4)
C355 C356 C351 120.0
C355 C356 H356 120.0
C351 C356 H356 120.0
C366 C361 C362 117.1(8)
C366 C361 C355 121.0(6)
C362 C361 C355 121.9(7)
C363 C362 C361 121.7(8)
C363 C362 H362 119.1
C361 C362 H362 119.1
C362 C363 C364 121.2(8)
C362 C363 H363 119.4
C364 C363 H363 119.4
C363 C364 C365 119.0(8)
C363 C364 H364 120.5
C365 C364 H364 120.5
C364 C365 C366 119.2(7)
C364 C365 C326 122.7(7)
C366 C365 C326 118.1(6)
C361 C366 C365 121.9(7)
C361 C366 H366 119.1
C365 C366 H366 119.1
C412 N411 C416 120.0
C412 N411 Co2 125.8(3)
C416 N411 Co2 113.9(3)
C413 C412 N411 120.0
C413 C412 H412 120.0
N411 C412 H412 120.0
C412 C413 C414 120.0
C412 C413 H413 120.0
C414 C413 H413 120.0
C415 C414 C413 120.0
C415 C414 H414 120.0
C413 C414 H414 120.0
C416 C415 C414 120.0
C416 C415 H415 120.0
C414 C415 H415 120.0
C423 C416 C415 122.6(4)
C423 C416 N411 117.4(4)
C415 C416 N411 120.0
C426 N421 N422 124.1(5)
C426 N421 C425 127.8(6)
N422 N421 C425 108.0
N421 N422 C423 108.0
N421 N422 Co2 138.3(3)
C423 N422 Co2 112.8(3)
C416 C423 N422 118.3(4)
C416 C423 C424 133.3(4)
N422 C423 C424 108.0
C423 C424 C425 108.0
C423 C424 H424 126.0
C425 C424 H424 126.0
C424 C425 N421 108.0
C424 C425 H425 126.0
N421 C425 H425 126.0
N421 C426 C465 112.6(6)
N421 C426 H42A 109.1
C465 C426 H42A 109.1
N421 C426 H42B 109.1
C465 C426 H42B 109.1
H42A C426 H42B 107.8
C432 N431 C436 120.0
C432 N431 Co3 125.3(2)
C436 N431 Co3 114.4(2)
N431 C432 C433 120.0
N431 C432 H432 120.0
C433 C432 H432 120.0
C432 C433 C434 120.0
C432 C433 H433 120.0
C434 C433 H433 120.0
C433 C434 C435 120.0
C433 C434 H434 120.0
C435 C434 H434 120.0
C436 C435 C434 120.0
C436 C435 H435 120.0
C434 C435 H435 120.0
C443 C436 C435 123.3(4)
C443 C436 N431 116.7(4)
C435 C436 N431 120.0
C446 N441 C445 128.2(4)
C446 N441 N442 123.3(4)
C445 N441 N442 108.0
N441 N442 C443 108.0
N441 N442 Co3 139.7(2)
C443 N442 Co3 111.5(2)
C436 C443 C444 133.0(4)
C436 C443 N442 118.9(4)
C444 C443 N442 108.0
C443 C444 C445 108.0
C443 C444 H444 126.0
C445 C444 H444 126.0
N441 C445 C444 108.0
N441 C445 H445 126.0
C444 C445 H445 126.0
N441 C446 C451 116.0(6)
N441 C446 H44A 108.3
C451 C446 H44A 108.3
N441 C446 H44B 108.3
C451 C446 H44B 108.3
H44A C446 H44B 107.4
C452 C451 C456 120.0
C452 C451 C446 123.1(3)
C456 C451 C446 116.9(3)
C451 C452 C453 120.0
C451 C452 H452 120.0
C453 C452 H452 120.0
C454 C453 C452 120.0
C454 C453 H453 120.0
C452 C453 H453 120.0
C453 C454 C455 120.0
C453 C454 H454 120.0
C455 C454 H454 120.0
C456 C455 C454 120.0
C456 C455 C461 119.8
C454 C455 C461 120.2
C455 C456 C451 120.0
C455 C456 H456 120.0
C451 C456 H456 120.0
C462 C461 C466 120.0
C462 C461 C455 119.9
C466 C461 C455 120.1
C461 C462 C463 120.0
C461 C462 H462 120.0
C463 C462 H462 120.0
C462 C463 C464 120.0
C462 C463 H463 120.0
C464 C463 H463 120.0
C465 C464 C463 120.0
C465 C464 H464 120.0
C463 C464 H464 120.0
C466 C465 C464 120.0
C466 C465 C426 122.4(4)
C464 C465 C426 117.6(4)
C465 C466 C461 120.0
C465 C466 H466 120.0
C461 C466 H466 120.0
C516 N511 C512 120.0
C516 N511 Co2 114.76(7)
C512 N511 Co2 125.22(7)
C513 C512 N511 120.0
C513 C512 H512 120.0
N511 C512 H512 120.0
C512 C513 C514 120.0
C512 C513 H513 120.0
C514 C513 H513 120.0
C515 C514 C513 120.0
C515 C514 H514 120.0
C513 C514 H514 120.0
C516 C515 C514 120.0
C516 C515 H515 120.0
C514 C515 H515 120.0
C523 C516 C515 123.7(2)
C523 C516 N511 116.3(2)
C515 C516 N511 120.0
C526 N521 C525 127.6(5)
C526 N521 N522 123.9(5)
C525 N521 N522 108.0
N521 N522 C523 108.0
N521 N522 Co2 138.7(3)
C523 N522 Co2 113.3(3)
C516 C523 C524 132.1(4)
C516 C523 N522 119.8(4)
C524 C523 N522 108.0
C523 C524 C525 108.0
C523 C524 H524 126.0
C525 C524 H524 126.0
N521 C525 C524 108.0
N521 C525 H525 126.0
C524 C525 H525 126.0
N521 C526 C565 113.4(6)
N521 C526 H52A 108.9
C565 C526 H52A 108.9
N521 C526 H52B 108.9
C565 C526 H52B 108.9
H52A C526 H52B 107.7
C532 N531 C536 120.0
C532 N531 Co4 124.4(3)
C536 N531 Co4 115.6(3)
N531 C532 C533 120.0
N531 C532 H532 120.0
C533 C532 H532 120.0
C532 C533 C534 120.0
C532 C533 H533 120.0
C534 C533 H533 120.0
C535 C534 C533 120.0
C535 C534 H534 120.0
C533 C534 H534 120.0
C534 C535 C536 120.0
C534 C535 H535 120.0
C536 C535 H535 120.0
C543 C536 C535 123.6(5)
C543 C536 N531 116.4(5)
C535 C536 N531 120.0
C546 N541 N542 123.7(5)
C546 N541 C545 128.1(5)
N542 N541 C545 108.0
N541 N542 C543 108.0
N541 N542 Co4 137.6(3)
C543 N542 Co4 114.4(3)
C536 C543 C544 134.5(5)
C536 C543 N542 117.5(5)
C544 C543 N542 108.0
C545 C544 C543 108.0
C545 C544 H544 126.0
C543 C544 H544 126.0
C544 C545 N541 108.0
C544 C545 H545 126.0
N541 C545 H545 126.0
N541 C546 C551 112.7(6)
N541 C546 H54A 109.0
C551 C546 H54A 109.0
N541 C546 H54B 109.0
C551 C546 H54B 109.0
H54A C546 H54B 107.8
C552 C551 C556 120.0
C552 C551 C546 123.0(3)
C556 C551 C546 117.0(3)
C553 C552 C551 120.0
C553 C552 H552 120.0
C551 C552 H552 120.0
C552 C553 C554 120.0
C552 C553 H553 120.0
C554 C553 H553 120.0
C555 C554 C553 120.0
C555 C554 H554 120.0
C553 C554 H554 120.0
C554 C555 C556 120.0
C554 C555 C561 120.3
C556 C555 C561 119.6
C555 C556 C551 120.0
C555 C556 H556 120.0
C551 C556 H556 120.0
C562 C561 C566 120.0
C562 C561 C555 120.9
C566 C561 C555 119.1
C563 C562 C561 120.0
C563 C562 H562 120.0
C561 C562 H562 120.0
C564 C563 C562 120.0
C564 C563 H563 120.0
C562 C563 H563 120.0
C563 C564 C565 120.0
C563 C564 H564 120.0
C565 C564 H564 120.0
C566 C565 C564 120.0
C566 C565 C526 116.9(4)
C564 C565 C526 123.0(4)
C565 C566 C561 120.0
C565 C566 H566 120.0
C561 C566 H566 120.0
C616 N611 C612 120.0
C616 N611 Co3 113.92(9)
C612 N611 Co3 126.09(9)
C613 C612 N611 120.0
C613 C612 H612 120.0
N611 C612 H612 120.0
C614 C613 C612 120.0
C614 C613 H613 120.0
C612 C613 H613 120.0
C613 C614 C615 120.0
C613 C614 H614 120.0
C615 C614 H614 120.0
C614 C615 C616 120.0
C614 C615 H615 120.0
C616 C615 H615 120.0
C623 C616 N611 116.7(2)
C623 C616 C615 123.3(2)
N611 C616 C615 120.0
C626 N621 C625 128.7(5)
C626 N621 N622 123.2(5)
C625 N621 N622 108.0
C623 N622 N621 108.0
C623 N622 Co3 114.3(3)
N621 N622 Co3 137.6(3)
C616 C623 N622 119.2(4)
C616 C623 C624 132.8(4)
N622 C623 C624 108.0
C623 C624 C625 108.0
C623 C624 H624 126.0
C625 C624 H624 126.0
N621 C625 C624 108.0
N621 C625 H625 126.0
C624 C625 H625 126.0
N621 C626 C663 113.5(7)
N621 C626 H62A 108.9
C663 C626 H62A 108.9
N621 C626 H62B 108.9
C663 C626 H62B 108.9
H62A C626 H62B 107.7
C632 N631 C636 120.0
C632 N631 Co4 125.9(3)
C636 N631 Co4 114.1(3)
C633 C632 N631 120.0
C633 C632 H632 120.0
N631 C632 H632 120.0
C632 C633 C634 120.0
C632 C633 H633 120.0
C634 C633 H633 120.0
C635 C634 C633 120.0
C635 C634 H634 120.0
C633 C634 H634 120.0
C634 C635 C636 120.0
C634 C635 H635 120.0
C636 C635 H635 120.0
C643 C636 C635 123.2(4)
C643 C636 N631 116.8(4)
C635 C636 N631 120.0
C646 N641 C645 129.6(5)
C646 N641 N642 122.4(5)
C645 N641 N642 108.0
N641 N642 C643 108.0
N641 N642 Co4 138.6(3)
C643 N642 Co4 112.8(3)
C636 C643 C644 132.9(4)
C636 C643 N642 119.1(4)
C644 C643 N642 108.0
C643 C644 C645 108.0
C643 C644 H644 126.0
C645 C644 H644 126.0
N641 C645 C644 108.0
N641 C645 H645 126.0
C644 C645 H645 126.0
N641 C646 C651 114.3(6)
N641 C646 H64A 108.7
C651 C646 H64A 108.7
N641 C646 H64B 108.7
C651 C646 H64B 108.7
H64A C646 H64B 107.6
C652 C651 C656 120.0
C652 C651 C646 122.4(3)
C656 C651 C646 117.6(3)
C653 C652 C651 120.0
C653 C652 H652 120.0
C651 C652 H652 120.0
C654 C653 C652 120.0
C654 C653 H653 120.0
C652 C653 H653 120.0
C653 C654 C655 120.0
C653 C654 H654 120.0
C655 C654 H654 120.0
C656 C655 C654 120.0
C656 C655 C661 119.8
C654 C655 C661 120.1
C655 C656 C651 120.0
C655 C656 H656 120.0
C651 C656 H656 120.0
C662 C661 C666 120.0
C662 C661 C655 119.0
C666 C661 C655 120.8
C661 C662 C663 120.0
C661 C662 H662 120.0
C663 C662 H662 120.0
C664 C663 C662 120.0
C664 C663 C626 124.0(4)
C662 C663 C626 115.8(4)
C663 C664 C665 120.0
C663 C664 H664 120.0
C665 C664 H664 120.0
C666 C665 C664 120.0
C666 C665 H665 120.0
C664 C665 H665 120.0
C665 C666 C661 120.0
C665 C666 H666 120.0
C661 C666 H666 120.0
F15Y B11 F14X 72.2(9)
F15Y B11 F12X 125.2(11)
F14X B11 F12X 111.7(8)
F15Y B11 F13X 117.9(11)
F14X B11 F13X 111.3(8)
F12X B11 F13X 111.0(7)
F15Y B11 F12Y 114.7(11)
F14X B11 F12Y 111.7(11)
F12X B11 F12Y 10.6(11)
F13X B11 F12Y 119.3(12)
F15Y B11 F13Y 116.4(11)
F14X B11 F13Y 125.5(11)
F12X B11 F13Y 104.7(11)
F13X B11 F13Y 14.5(10)
F12Y B11 F13Y 111.2(10)
F15Y B11 F15X 36.3(9)
F14X B11 F15X 108.4(7)
F12X B11 F15X 108.3(7)
F13X B11 F15X 105.8(7)
F12Y B11 F15X 98.9(11)
F13Y B11 F15X 96.4(10)
F15Y B11 F14Y 106.3(10)
F14X B11 F14Y 35.0(8)
F12X B11 F14Y 98.0(10)
F13X B11 F14Y 88.5(10)
F12Y B11 F14Y 104.1(10)
F13Y B11 F14Y 102.4(10)
F15X B11 F14Y 142.4(10)
F24X B21 F22X 112.5(8)
F24X B21 F23X 113.9(9)
F22X B21 F23X 111.9(8)
F24X B21 F25Y 64.7(17)
F22X B21 F25Y 142.5(18)
F23X B21 F25Y 101.9(18)
F24X B21 F22Y 151.6(17)
F22X B21 F22Y 52.2(17)
F23X B21 F22Y 94.5(17)
F25Y B21 F22Y 111.0(13)
F24X B21 F23Y 95.9(17)
F22X B21 F23Y 105.5(17)
F23X B21 F23Y 25.8(17)
F25Y B21 F23Y 112.0(13)
F22Y B21 F23Y 110.9(13)
F24X B21 F25X 107.4(8)
F22X B21 F25X 107.3(8)
F23X B21 F25X 102.9(8)
F25Y B21 F25X 47.3(17)
F22Y B21 F25X 63.7(17)
F23Y B21 F25X 127.7(18)
F24X B21 F24Y 52.8(17)
F22X B21 F24Y 59.8(17)
F23X B21 F24Y 132.8(17)
F25Y B21 F24Y 107.6(13)
F22Y B21 F24Y 107.8(13)
F23Y B21 F24Y 107.4(13)
F25X B21 F24Y 124.2(17)
F34 B31 F32 112.0(12)
F34 B31 F35 108.2(11)
F32 B31 F35 111.4(12)
F34 B31 F33 109.7(11)
F32 B31 F33 107.3(11)
F35 B31 F33 108.1(11)
F42Y B41Y F44Y 111.5(14)
F42Y B41Y F45Y 110.9(14)
F44Y B41Y F45Y 108.1(13)
F42Y B41Y F43Y 110.3(14)
F44Y B41Y F43Y 108.2(13)
F45Y B41Y F43Y 107.7(13)
F45X B41X F44X 111.6(12)
F45X B41X F42X 112.3(12)
F44X B41X F42X 111.5(12)
F45X B41X F43X 111.1(12)
F44X B41X F43X 104.0(11)
F42X B41X F43X 105.8(11)
F53 B51 F54 110.6(6)
F53 B51 F52 110.1(6)
F54 B51 F52 109.7(7)
F53 B51 F55 109.3(6)
F54 B51 F55 108.8(6)
F52 B51 F55 108.4(7)
C2 C1 C9 120.7(8)
C2 C1 S1 116.6(8)
C9 C1 S1 122.7(7)
C1 C2 C3 119.0(10)
C1 C2 H2 120.5
C3 C2 H2 120.5
C4 C3 C2 120.3(9)
C4 C3 H3 119.8
C2 C3 H3 119.8
C3 C4 C10 121.6(8)
C3 C4 H4 119.2
C10 C4 H4 119.2
C6 C5 C10 120.0
C6 C5 H5 120.0
C10 C5 H5 120.0
C5 C6 C7 120.0
C5 C6 H6 120.0
C7 C6 H6 120.0
C8 C7 C6 120.0
C8 C7 H7 120.0
C6 C7 H7 120.0
C7 C8 C9 120.0
C7 C8 H8 120.0
C9 C8 H8 120.0
C8 C9 C10 120.0
C8 C9 C1 120.7(5)
C10 C9 C1 119.2(5)
C9 C10 C5 120.0
C9 C10 C4 119.1(6)
C5 C10 C4 120.8(6)
O1 S1 O3 113.8(5)
O1 S1 O2 111.0(5)
O3 S1 O2 112.5(5)
O1 S1 C1 106.8(5)
O3 S1 C1 105.4(5)
O2 S1 C1 106.7(5)
C19 C11 C12 117.4(11)
C19 C11 S2 123.1(10)
C12 C11 S2 119.3(11)
C13 C12 C11 122.4(13)
C13 C12 H12 118.8
C11 C12 H12 118.8
C14 C13 C12 117.6(12)
C14 C13 H13 121.2
C12 C13 H13 121.2
C13 C14 C20 123.4(12)
C13 C14 H14 118.3
C20 C14 H14 118.3
C16 C15 C20 120.0
C16 C15 H15 120.0
C20 C15 H15 120.0
C17 C16 C15 120.0
C17 C16 H16 120.0
C15 C16 H16 120.0
C18 C17 C16 120.0
C18 C17 H17 120.0
C16 C17 H17 120.0
C17 C18 C19 120.0
C17 C18 H18 120.0
C19 C18 H18 120.0
C20 C19 C18 120.0
C20 C19 C11 118.2(9)
C18 C19 C11 121.8(9)
C19 C20 C15 120.0
C19 C20 C14 120.6(9)
C15 C20 C14 119.3(9)
O4 S2 O5 112.4(7)
O4 S2 O6 112.5(7)
O5 S2 O6 113.3(7)
O4 S2 C11 108.0(7)
O5 S2 C11 103.3(7)
O6 S2 C11 106.5(7)
N11S C12S C13S 172.3(17)
C12S C13S H13A 109.5
C12S C13S H13B 109.5
H13A C13S H13B 109.5
C12S C13S H13C 109.5
H13A C13S H13C 109.5
H13B C13S H13C 109.5
N21S C22S C23S 171.0(15)
C22S C23S H23A 109.5
C22S C23S H23B 109.5
H23A C23S H23B 109.5
C22S C23S H23C 109.5
H23A C23S H23C 109.5
H23B C23S H23C 109.5
N31S C32S C33S 175.1(18)
C32S C33S H33A 109.5
C32S C33S H33B 109.5
H33A C33S H33B 109.5
C32S C33S H33C 109.5
H33A C33S H33C 109.5
H33B C33S H33C 109.5

loop_
_geom_bond_atom_site_label_1
_geom_bond_atom_site_label_2
_geom_bond_distance
Co1 N222 2.122(3)
Co1 N122 2.131(3)
Co1 N211 2.137(3)
Co1 N322 2.151(3)
Co1 N111 2.158(3)
Co1 N311 2.169(3)
Co2 N422 2.123(4)
Co2 N142 2.131(3)
Co2 N411 2.136(4)
Co2 N131 2.138(3)
Co2 N522 2.152(4)
Co2 N511 2.194(2)
Co3 N242 2.104(4)
Co3 N231 2.122(3)
Co3 N431 2.126(4)
Co3 N622 2.127(4)
Co3 N442 2.137(3)
Co3 N611 2.211(3)
Co4 N642 2.121(4)
Co4 N542 2.129(4)
Co4 N342 2.132(4)
Co4 N531 2.144(4)
Co4 N331 2.154(5)
Co4 N631 2.157(4)
N111 C112 1.3900
N111 C116 1.3900
C112 C113 1.3900
C112 H112 0.9500
C113 C114 1.3900
C113 H113 0.9500
C114 C115 1.3900
C114 H114 0.9500
C115 C116 1.3900
C115 H115 0.9500
C116 C123 1.355(5)
N121 C126 1.394(9)
N121 N122 1.4200
N121 C125 1.4200
N122 C123 1.4200
C123 C124 1.4200
C124 C125 1.4200
C124 H124 0.9500
C125 H125 0.9500
C126 C165 1.497(9)
C126 H12A 0.9900
C126 H12B 0.9900
N131 C132 1.3900
N131 C136 1.3900
C132 C133 1.3900
C132 H132 0.9500
C133 C134 1.3900
C133 H133 0.9500
C134 C135 1.3900
C134 H134 0.9500
C135 C136 1.3900
C135 H135 0.9500
C136 C143 1.342(5)
N141 C146 1.365(8)
N141 C145 1.4200
N141 N142 1.4200
N142 C143 1.4200
C143 C144 1.4200
C144 C145 1.4200
C144 H144 0.9500
C145 H145 0.9500
C146 C151 1.530(9)
C146 H14A 0.9900
C146 H14B 0.9900
C151 C152 1.3900
C151 C156 1.3900
C152 C153 1.3900
C152 H152 0.9500
C153 C154 1.3900
C153 C161 1.5278
C154 C155 1.3900
C154 H154 0.9500
C155 C156 1.3900
C155 H155 0.9500
C156 H156 0.9500
C161 C166 1.3899
C161 C162 1.3900
C162 C163 1.3900
C162 H162 0.9500
C163 C164 1.3902
C163 H163 0.9500
C164 C165 1.3898
C164 H164 0.9500
C165 C166 1.3899
C166 H166 0.9500
N211 C212 1.3900
N211 C216 1.3901
C212 C213 1.3898
C212 H212 0.9500
C213 C214 1.3901
C213 H213 0.9500
C214 C215 1.3898
C214 H214 0.9500
C215 C216 1.3899
C215 H215 0.9500
C216 C223 1.348(4)
N221 C226 1.392(8)
N221 C225 1.4200
N221 N222 1.4200
N222 C223 1.4200
C223 C224 1.4200
C224 C225 1.4200
C224 H224 0.9500
C225 H225 0.9500
C226 C263 1.533(9)
C226 H22A 0.9900
C226 H22B 0.9900
N231 C232 1.3900
N231 C236 1.3900
C232 C233 1.3900
C232 H232 0.9500
C233 C234 1.3900
C233 H233 0.9500
C234 C235 1.3900
C234 H234 0.9500
C235 C236 1.3900
C235 H235 0.9500
C236 C243 1.342(5)
N241 C246 1.405(9)
N241 C245 1.4200
N241 N242 1.4200
N242 C243 1.4200
C243 C244 1.4200
C244 C245 1.4200
C244 H244 0.9500
C245 H245 0.9500
C246 C251 1.531(9)
C246 H24A 0.9900
C246 H24B 0.9900
C251 C252 1.3900
C251 C256 1.3900
C252 C253 1.3900
C252 H252 0.9500
C253 C254 1.3900
C253 H253 0.9500
C254 C255 1.3900
C254 H254 0.9500
C255 C256 1.3900
C255 C261 1.5147
C256 H256 0.9500
C261 C266 1.3900
C261 C262 1.3902
C262 C263 1.3898
C262 H262 0.9500
C263 C264 1.3901
C264 C265 1.3899
C264 H264 0.9500
C265 C266 1.3899
C265 H265 0.9500
C266 H266 0.9500
N311 C316 1.3898
N311 C312 1.3902
C312 C313 1.3899
C312 H312 0.9500
C313 C314 1.3899
C313 H313 0.9500
C314 C315 1.3897
C314 H314 0.9500
C315 C316 1.3900
C315 H315 0.9500
C316 C323 1.354(5)
N321 C326 1.399(8)
N321 C325 1.4200
N321 N322 1.4200
N322 C323 1.4200
C323 C324 1.4200
C324 C325 1.4200
C324 H324 0.9500
C325 H325 0.9500
C326 C365 1.507(11)
C326 H32A 0.9900
C326 H32B 0.9900
N331 C332 1.3900
N331 C336 1.3900
C332 C333 1.3900
C332 H332 0.9500
C333 C334 1.3900
C333 H333 0.9500
C334 C335 1.3900
C334 H334 0.9500
C335 C336 1.3900
C335 H335 0.9500
C336 C343 1.345(7)
N341 C346 1.383(9)
N341 N342 1.4200
N341 C345 1.4200
N342 C343 1.4200
C343 C344 1.4200
C344 C345 1.4200
C344 H344 0.9500
C345 H345 0.9500
C346 C351 1.521(8)
C346 H34A 0.9900
C346 H34B 0.9900
C351 C352 1.3900
C351 C356 1.3900
C352 C353 1.3900
C352 H352 0.9500
C353 C354 1.3900
C353 H353 0.9500
C354 C355 1.3900
C354 H354 0.9500
C355 C356 1.3900
C355 C361 1.484(9)
C356 H356 0.9500
C361 C366 1.394(11)
C361 C362 1.395(11)
C362 C363 1.362(12)
C362 H362 0.9500
C363 C364 1.387(12)
C363 H363 0.9500
C364 C365 1.395(11)
C364 H364 0.9500
C365 C366 1.397(11)
C366 H366 0.9500
N411 C412 1.3900
N411 C416 1.3900
C412 C413 1.3900
C412 H412 0.9500
C413 C414 1.3900
C413 H413 0.9500
C414 C415 1.3900
C414 H414 0.9500
C415 C416 1.3900
C415 H415 0.9500
C416 C423 1.339(6)
N421 C426 1.402(9)
N421 N422 1.4200
N421 C425 1.4200
N422 C423 1.4200
C423 C424 1.4200
C424 C425 1.4200
C424 H424 0.9500
C425 H425 0.9500
C426 C465 1.509(9)
C426 H42A 0.9900
C426 H42B 0.9900
N431 C432 1.3900
N431 C436 1.3900
C432 C433 1.3900
C432 H432 0.9500
C433 C434 1.3900
C433 H433 0.9500
C434 C435 1.3900
C434 H434 0.9500
C435 C436 1.3900
C435 H435 0.9500
C436 C443 1.343(5)
N441 C446 1.378(8)
N441 C445 1.4200
N441 N442 1.4200
N442 C443 1.4200
C443 C444 1.4200
C444 C445 1.4200
C444 H444 0.9500
C445 H445 0.9500
C446 C451 1.511(8)
C446 H44A 0.9900
C446 H44B 0.9900
C451 C452 1.3900
C451 C456 1.3900
C452 C453 1.3900
C452 H452 0.9500
C453 C454 1.3900
C453 H453 0.9500
C454 C455 1.3900
C454 H454 0.9500
C455 C456 1.3900
C455 C461 1.5245
C456 H456 0.9500
C461 C462 1.3898
C461 C466 1.3902
C462 C463 1.3900
C462 H462 0.9500
C463 C464 1.3902
C463 H463 0.9500
C464 C465 1.3901
C464 H464 0.9500
C465 C466 1.3899
C466 H466 0.9500
N511 C516 1.3899
N511 C512 1.3901
C512 C513 1.3899
C512 H512 0.9500
C513 C514 1.3903
C513 H513 0.9500
C514 C515 1.3900
C514 H514 0.9500
C515 C516 1.3898
C515 H515 0.9500
C516 C523 1.345(5)
N521 C526 1.382(9)
N521 C525 1.4200
N521 N522 1.4200
N522 C523 1.4200
C523 C524 1.4200
C524 C525 1.4200
C524 H524 0.9500
C525 H525 0.9500
C526 C565 1.517(9)
C526 H52A 0.9900
C526 H52B 0.9900
N531 C532 1.3900
N531 C536 1.3900
C532 C533 1.3900
C532 H532 0.9500
C533 C534 1.3900
C533 H533 0.9500
C534 C535 1.3900
C534 H534 0.9500
C535 C536 1.3900
C535 H535 0.9500
C536 C543 1.358(6)
N541 C546 1.383(9)
N541 N542 1.4200
N541 C545 1.4200
N542 C543 1.4200
C543 C544 1.4200
C544 C545 1.4200
C544 H544 0.9500
C545 H545 0.9500
C546 C551 1.528(8)
C546 H54A 0.9900
C546 H54B 0.9900
C551 C552 1.3900
C551 C556 1.3900
C552 C553 1.3900
C552 H552 0.9500
C553 C554 1.3900
C553 H553 0.9500
C554 C555 1.3900
C554 H554 0.9500
C555 C556 1.3900
C555 C561 1.5440
C556 H556 0.9500
C561 C562 1.3900
C561 C566 1.3900
C562 C563 1.3900
C562 H562 0.9500
C563 C564 1.3898
C563 H563 0.9500
C564 C565 1.3901
C564 H564 0.9500
C565 C566 1.3899
C566 H566 0.9500
N611 C616 1.3899
N611 C612 1.3904
C612 C613 1.3898
C612 H612 0.9500
C613 C614 1.3897
C613 H613 0.9500
C614 C615 1.3899
C614 H614 0.9500
C615 C616 1.3902
C615 H615 0.9500
C616 C623 1.346(6)
N621 C626 1.394(10)
N621 C625 1.4200
N621 N622 1.4200
N622 C623 1.4200
C623 C624 1.4200
C624 C625 1.4200
C624 H624 0.9500
C625 H625 0.9500
C626 C663 1.540(11)
C626 H62A 0.9900
C626 H62B 0.9900
N631 C632 1.3900
N631 C636 1.3900
C632 C633 1.3900
C632 H632 0.9500
C633 C634 1.3900
C633 H633 0.9500
C634 C635 1.3900
C634 H634 0.9500
C635 C636 1.3900
C635 H635 0.9500
C636 C643 1.335(6)
N641 C646 1.401(8)
N641 C645 1.4200
N641 N642 1.4200
N642 C643 1.4200
C643 C644 1.4200
C644 C645 1.4200
C644 H644 0.9500
C645 H645 0.9500
C646 C651 1.506(8)
C646 H64A 0.9900
C646 H64B 0.9900
C651 C652 1.3900
C651 C656 1.3900
C652 C653 1.3900
C652 H652 0.9500
C653 C654 1.3900
C653 H653 0.9500
C654 C655 1.3900
C654 H654 0.9500
C655 C656 1.3900
C655 C661 1.4954
C656 H656 0.9500
C661 C662 1.3900
C661 C666 1.3901
C662 C663 1.3901
C662 H662 0.9500
C663 C664 1.3900
C664 C665 1.3900
C664 H664 0.9500
C665 C666 1.3899
C665 H665 0.9500
C666 H666 0.9500
B11 F15Y 1.335(14)
B11 F14X 1.357(10)
B11 F12X 1.369(11)
B11 F13X 1.401(11)
B11 F12Y 1.406(15)
B11 F13Y 1.411(15)
B11 F15X 1.449(10)
B11 F14Y 1.524(15)
B21 F24X 1.330(11)
B21 F22X 1.369(11)
B21 F23X 1.378(11)
B21 F25Y 1.411(18)
B21 F22Y 1.415(18)
B21 F23Y 1.418(18)
B21 F25X 1.460(12)
B21 F24Y 1.463(19)
B31 F34 1.351(13)
B31 F32 1.375(13)
B31 F35 1.392(13)
B31 F33 1.406(13)
B41Y F42Y 1.369(18)
B41Y F44Y 1.385(18)
B41Y F45Y 1.407(18)
B41Y F43Y 1.445(18)
B41X F45X 1.342(15)
B41X F44X 1.394(15)
B41X F42X 1.396(16)
B41X F43X 1.432(15)
B51 F53 1.376(9)
B51 F54 1.384(9)
B51 F52 1.386(10)
B51 F55 1.390(9)
C1 C2 1.392(14)
C1 C9 1.428(12)
C1 S1 1.794(10)
C2 C3 1.420(14)
C2 H2 0.9500
C3 C4 1.356(14)
C3 H3 0.9500
C4 C10 1.421(11)
C4 H4 0.9500
C5 C6 1.3900
C5 C10 1.3900
C5 H5 0.9500
C6 C7 1.3900
C6 H6 0.9500
C7 C8 1.3900
C7 H7 0.9500
C8 C9 1.3900
C8 H8 0.9500
C9 C10 1.3900
S1 O1 1.439(8)
S1 O3 1.448(8)
S1 O2 1.449(9)
C11 C19 1.425(15)
C11 C12 1.446(18)
C11 S2 1.759(13)
C12 C13 1.381(19)
C12 H12 0.9500
C13 C14 1.337(16)
C13 H13 0.9500
C14 C20 1.400(14)
C14 H14 0.9500
C15 C16 1.3900
C15 C20 1.3900
C15 H15 0.9500
C16 C17 1.3900
C16 H16 0.9500
C17 C18 1.3900
C17 H17 0.9500
C18 C19 1.3900
C18 H18 0.9500
C19 C20 1.3900
S2 O4 1.474(12)
S2 O5 1.498(11)
S2 O6 1.507(13)
N11S C12S 1.1384(19)
C12S C13S 1.5416(19)
C13S H13A 0.9800
C13S H13B 0.9800
C13S H13C 0.9800
N21S C22S 1.140(2)
C22S C23S 1.5411(19)
C23S H23A 0.9800
C23S H23B 0.9800
C23S H23C 0.9800
N31S C32S 1.1362(18)
C32S C33S 1.5407(18)
C33S H33A 0.9800
C33S H33B 0.9800
C33S H33C 0.9800

loop_
_geom_torsion_atom_site_label_1
_geom_torsion_atom_site_label_2
_geom_torsion_atom_site_label_3
_geom_torsion_atom_site_label_4
_geom_torsion
N222 Co1 N111 C112 93.2(3)
N122 Co1 N111 C112 -174.2(3)
N211 Co1 N111 C112 153(5)
N322 Co1 N111 C112 -7.7(3)
N311 Co1 N111 C112 -83.8(3)
N222 Co1 N111 C116 -96.4(2)
N122 Co1 N111 C116 -3.8(2)
N211 Co1 N111 C116 -36(5)
N322 Co1 N111 C116 162.7(2)
N311 Co1 N111 C116 86.6(2)
C116 N111 C112 C113 0.0
Co1 N111 C112 C113 169.8(3)
N111 C112 C113 C114 0.0
C112 C113 C114 C115 0.0
C113 C114 C115 C116 0.0
C114 C115 C116 C123 -175.5(5)
C114 C115 C116 N111 0.0
C112 N111 C116 C123 175.8(5)
Co1 N111 C116 C123 4.9(4)
C112 N111 C116 C115 0.0
Co1 N111 C116 C115 -170.9(3)
C126 N121 N122 C123 -179.7(6)
C125 N121 N122 C123 0.0
C126 N121 N122 Co1 4.4(7)
C125 N121 N122 Co1 -175.8(5)
N222 Co1 N122 C123 103.3(3)
N211 Co1 N122 C123 -178.7(2)
N322 Co1 N122 C123 -45.1(7)
N111 Co1 N122 C123 2.3(3)
N311 Co1 N122 C123 -86.1(3)
N222 Co1 N122 N121 -81.0(4)
N211 Co1 N122 N121 -3.0(4)
N322 Co1 N122 N121 130.7(6)
N111 Co1 N122 N121 178.0(4)
N311 Co1 N122 N121 89.6(4)
C115 C116 C123 N122 172.7(3)
N111 C116 C123 N122 -2.9(5)
C115 C116 C123 C124 -4.1(7)
N111 C116 C123 C124 -179.8(4)
N121 N122 C123 C116 -177.5(5)
Co1 N122 C123 C116 -0.5(5)
N121 N122 C123 C124 0.0
Co1 N122 C123 C124 177.0(3)
C116 C123 C124 C125 177.1(6)
N122 C123 C124 C125 0.0
C123 C124 C125 N121 0.0
C126 N121 C125 C124 179.7(7)
N122 N121 C125 C124 0.0
N122 N121 C126 C165 85.7(7)
C125 N121 C126 C165 -94.0(7)
N422 Co2 N131 C132 89.1(3)
N142 Co2 N131 C132 -173.2(4)
N411 Co2 N131 C132 174(48)
N522 Co2 N131 C132 -74.6(3)
N511 Co2 N131 C132 1.0(3)
N422 Co2 N131 C136 -99.4(3)
N142 Co2 N131 C136 -1.8(3)
N411 Co2 N131 C136 -14(4)
N522 Co2 N131 C136 96.8(3)
N511 Co2 N131 C136 172.5(3)
C136 N131 C132 C133 0.0
Co2 N131 C132 C133 170.9(4)
N131 C132 C133 C134 0.0
C132 C133 C134 C135 0.0
C133 C134 C135 C136 0.0
C134 C135 C136 C143 179.5(6)
C134 C135 C136 N131 0.0
C132 N131 C136 C143 -179.6(5)
Co2 N131 C136 C143 8.4(5)
C132 N131 C136 C135 0.0
Co2 N131 C136 C135 -172.0(4)
C146 N141 N142 C143 169.5(7)
C145 N141 N142 C143 0.0
C146 N141 N142 Co2 -25.1(8)
C145 N141 N142 Co2 165.4(5)
N422 Co2 N142 N141 -68.6(5)
N411 Co2 N142 N141 9.9(5)
N131 Co2 N142 N141 -169.6(5)
N522 Co2 N142 N141 103.8(5)
N511 Co2 N142 N141 158.7(7)
N422 Co2 N142 C143 96.4(3)
N411 Co2 N142 C143 174.9(3)
N131 Co2 N142 C143 -4.5(3)
N522 Co2 N142 C143 -91.1(3)
N511 Co2 N142 C143 -36.3(10)
C135 C136 C143 C144 -11.8(8)
N131 C136 C143 C144 167.8(4)
C135 C136 C143 N142 167.3(3)
N131 C136 C143 N142 -13.2(6)
N141 N142 C143 C136 -179.3(6)
Co2 N142 C143 C136 11.0(5)
N141 N142 C143 C144 0.0
Co2 N142 C143 C144 -169.8(4)
C136 C143 C144 C145 179.1(7)
N142 C143 C144 C145 0.0
C146 N141 C145 C144 -169.2(7)
N142 N141 C145 C144 0.0
C143 C144 C145 N141 0.0
C145 N141 C146 C151 -101.7(7)
N142 N141 C146 C151 90.8(7)
N141 C146 C151 C152 -172.7(4)
N141 C146 C151 C156 8.7(8)
C156 C151 C152 C153 0.0
C146 C151 C152 C153 -178.7(4)
C151 C152 C153 C154 0.0
C151 C152 C153 C161 177.9
C152 C153 C154 C155 0.0
C161 C153 C154 C155 -177.9
C153 C154 C155 C156 0.0
C154 C155 C156 C151 0.0
C152 C151 C156 C155 0.0
C146 C151 C156 C155 178.6(4)
C154 C153 C161 C166 31.9
C152 C153 C161 C166 -145.9
C154 C153 C161 C162 -148.2
C152 C153 C161 C162 33.9
C166 C161 C162 C163 0.0
C153 C161 C162 C163 -179.8
C161 C162 C163 C164 0.0
C162 C163 C164 C165 0.0
C163 C164 C165 C166 0.0
C163 C164 C165 C126 178.7(4)
N121 C126 C165 C164 -162.3(5)
N121 C126 C165 C166 16.4(8)
C164 C165 C166 C161 0.0
C126 C165 C166 C161 -178.7(4)
C162 C161 C166 C165 0.0
C153 C161 C166 C165 179.8
N222 Co1 N211 C212 -173.29(16)
N122 Co1 N211 C212 94.01(15)
N322 Co1 N211 C212 -72.70(13)
N111 Co1 N211 C212 126(5)
N311 Co1 N211 C212 3.46(12)
N222 Co1 N211 C216 2.07(16)
N122 Co1 N211 C216 -90.63(17)
N322 Co1 N211 C216 102.65(15)
N111 Co1 N211 C216 -58(5)
N311 Co1 N211 C216 178.81(12)
C216 N211 C212 C213 0.0
Co1 N211 C212 C213 175.12(16)
N211 C212 C213 C214 0.0
C212 C213 C214 C215 0.0
C213 C214 C215 C216 0.0
C214 C215 C216 C223 -178.7(3)
C214 C215 C216 N211 0.0
C212 N211 C216 C223 178.8(3)
Co1 N211 C216 C223 3.2(3)
C212 N211 C216 C215 0.0
Co1 N211 C216 C215 -175.64(14)
C226 N221 N222 C223 170.3(6)
C225 N221 N222 C223 0.0
C226 N221 N222 Co1 -20.4(8)
C225 N221 N222 Co1 169.3(5)
N122 Co1 N222 C223 94.0(3)
N211 Co1 N222 C223 -6.6(3)
N322 Co1 N222 C223 -95.7(3)
N111 Co1 N222 C223 171.8(3)
N311 Co1 N222 C223 -24.2(10)
N122 Co1 N222 N221 -74.9(4)
N211 Co1 N222 N221 -175.5(5)
N322 Co1 N222 N221 95.3(5)
N111 Co1 N222 N221 2.8(5)
N311 Co1 N222 N221 166.8(7)
C215 C216 C223 N222 169.2(2)
N211 C216 C223 N222 -9.5(5)
C215 C216 C223 C224 -6.4(6)
N211 C216 C223 C224 174.9(4)
N221 N222 C223 C216 -176.6(5)
Co1 N222 C223 C216 11.0(4)
N221 N222 C223 C224 0.0
Co1 N222 C223 C224 -172.4(4)
C216 C223 C224 C225 175.9(6)
N222 C223 C224 C225 0.0
C223 C224 C225 N221 0.0
C226 N221 C225 C224 -169.8(7)
N222 N221 C225 C224 0.0
C225 N221 C226 C263 -99.4(6)
N222 N221 C226 C263 92.3(7)
N242 Co3 N231 C232 -179.7(3)
N431 Co3 N231 C232 115(3)
N622 Co3 N231 C232 -17.0(3)
N442 Co3 N231 C232 84.2(3)
N611 Co3 N231 C232 -92.8(3)
N242 Co3 N231 C236 -4.1(2)
N431 Co3 N231 C236 -69(3)
N622 Co3 N231 C236 158.6(3)
N442 Co3 N231 C236 -100.2(3)
N611 Co3 N231 C236 82.8(2)
C236 N231 C232 C233 0.0
Co3 N231 C232 C233 175.4(3)
N231 C232 C233 C234 0.0
C232 C233 C234 C235 0.0
C233 C234 C235 C236 0.0
C234 C235 C236 C243 179.2(5)
C234 C235 C236 N231 0.0
C232 N231 C236 C243 -179.2(5)
Co3 N231 C236 C243 4.9(4)
C232 N231 C236 C235 0.0
Co3 N231 C236 C235 -175.8(3)
C246 N241 N242 C243 -178.6(7)
C245 N241 N242 C243 0.0
C246 N241 N242 Co3 10.6(8)
C245 N241 N242 Co3 -170.7(5)
N231 Co3 N242 C243 2.7(3)
N431 Co3 N242 C243 179.4(3)
N622 Co3 N242 C243 -58.1(7)
N442 Co3 N242 C243 100.6(3)
N611 Co3 N242 C243 -88.8(3)
N231 Co3 N242 N241 173.1(5)
N431 Co3 N242 N241 -10.3(5)
N622 Co3 N242 N241 112.3(7)
N442 Co3 N242 N241 -89.0(5)
N611 Co3 N242 N241 81.6(4)
C235 C236 C243 C244 5.9(7)
N231 C236 C243 C244 -174.9(4)
C235 C236 C243 N242 178.2(3)
N231 C236 C243 N242 -2.6(6)
N241 N242 C243 C236 -174.2(6)
Co3 N242 C243 C236 -1.0(5)
N241 N242 C243 C244 0.0
Co3 N242 C243 C244 173.2(4)
C236 C243 C244 C245 172.9(7)
N242 C243 C244 C245 0.0
C246 N241 C245 C244 178.6(7)
N242 N241 C245 C244 0.0
C243 C244 C245 N241 0.0
C245 N241 C246 C251 -98.5(7)
N242 N241 C246 C251 79.8(7)
N241 C246 C251 C252 -163.5(4)
N241 C246 C251 C256 16.9(8)
C256 C251 C252 C253 0.0
C246 C251 C252 C253 -179.6(4)
C251 C252 C253 C254 0.0
C252 C253 C254 C255 0.0
C253 C254 C255 C256 0.0
C253 C254 C255 C261 -179.5
C254 C255 C256 C251 0.0
C261 C255 C256 C251 179.5
C252 C251 C256 C255 0.0
C246 C251 C256 C255 179.6(5)
C254 C255 C261 C266 -145.2
C256 C255 C261 C266 35.3
C254 C255 C261 C262 35.0
C256 C255 C261 C262 -144.5
C266 C261 C262 C263 0.0
C255 C261 C262 C263 179.8
C261 C262 C263 C264 0.0
C261 C262 C263 C226 -178.1(3)
N221 C226 C263 C262 -171.2(4)
N221 C226 C263 C264 10.8(7)
C262 C263 C264 C265 0.0
C226 C263 C264 C265 178.0(4)
C263 C264 C265 C266 0.0
C264 C265 C266 C261 0.0
C262 C261 C266 C265 0.0
C255 C261 C266 C265 -179.8
N222 Co1 N311 C316 -76.5(9)
N122 Co1 N311 C316 164.83(13)
N211 Co1 N311 C316 -93.72(10)
N322 Co1 N311 C316 -2.76(15)
N111 Co1 N311 C316 87.85(12)
N222 Co1 N311 C312 103.0(9)
N122 Co1 N311 C312 -15.72(14)
N211 Co1 N311 C312 85.74(11)
N322 Co1 N311 C312 176.70(16)
N111 Co1 N311 C312 -92.70(13)
C316 N311 C312 C313 0.0
Co1 N311 C312 C313 -179.41(7)
N311 C312 C313 C314 0.0
C312 C313 C314 C315 0.0
C313 C314 C315 C316 0.0
C312 N311 C316 C323 -179.2(3)
Co1 N311 C316 C323 0.3(3)
C312 N311 C316 C315 0.0
Co1 N311 C316 C315 179.46(7)
C314 C315 C316 C323 179.1(3)
C314 C315 C316 N311 0.0
C326 N321 N322 C323 -177.8(6)
C325 N321 N322 C323 0.0
C326 N321 N322 Co1 9.1(7)
C325 N321 N322 Co1 -173.1(5)
N222 Co1 N322 C323 174.1(3)
N122 Co1 N322 C323 -38.0(7)
N211 Co1 N322 C323 96.9(3)
N111 Co1 N322 C323 -83.7(3)
N311 Co1 N322 C323 4.7(2)
N222 Co1 N322 N321 -13.0(5)
N122 Co1 N322 N321 134.9(5)
N211 Co1 N322 N321 -90.3(4)
N111 Co1 N322 N321 89.1(4)
N311 Co1 N322 N321 177.5(5)
N311 C316 C323 N322 4.1(4)
C315 C316 C323 N322 -175.0(2)
N311 C316 C323 C324 -177.8(3)
C315 C316 C323 C324 3.1(6)
N321 N322 C323 C316 178.5(5)
Co1 N322 C323 C316 -6.4(4)
N321 N322 C323 C324 0.0
Co1 N322 C323 C324 175.0(4)
C316 C323 C324 C325 -178.2(6)
N322 C323 C324 C325 0.0
C323 C324 C325 N321 0.0
C326 N321 C325 C324 177.6(6)
N322 N321 C325 C324 0.0
C325 N321 C326 C365 -95.7(7)
N322 N321 C326 C365 81.6(7)
N642 Co4 N331 C332 117.7(12)
N542 Co4 N331 C332 -73.6(4)
N342 Co4 N331 C332 -177.0(4)
N531 Co4 N331 C332 2.4(4)
N631 Co4 N331 C332 95.4(4)
N642 Co4 N331 C336 -57.0(13)
N542 Co4 N331 C336 111.7(4)
N342 Co4 N331 C336 8.3(3)
N531 Co4 N331 C336 -172.3(4)
N631 Co4 N331 C336 -79.4(4)
C336 N331 C332 C333 0.0
Co4 N331 C332 C333 -174.5(4)
N331 C332 C333 C334 0.0
C332 C333 C334 C335 0.0
C333 C334 C335 C336 0.0
C334 C335 C336 C343 -178.1(7)
C334 C335 C336 N331 0.0
C332 N331 C336 C343 178.3(6)
Co4 N331 C336 C343 -6.7(6)
C332 N331 C336 C335 0.0
Co4 N331 C336 C335 175.0(4)
C346 N341 N342 C343 -175.9(7)
C345 N341 N342 C343 0.0
C346 N341 N342 Co4 -5.1(8)
C345 N341 N342 Co4 170.8(5)
N642 Co4 N342 N341 -9.0(5)
N542 Co4 N342 N341 94.8(5)
N531 Co4 N342 N341 177.6(11)
N331 Co4 N342 N341 -178.9(5)
N631 Co4 N342 N341 -85.2(5)
N642 Co4 N342 C343 161.5(3)
N542 Co4 N342 C343 -94.8(3)
N531 Co4 N342 C343 -11.9(14)
N331 Co4 N342 C343 -8.4(3)
N631 Co4 N342 C343 85.2(3)
C335 C336 C343 C344 -0.8(9)
N331 C336 C343 C344 -179.0(5)
C335 C336 C343 N342 177.2(4)
N331 C336 C343 N342 -1.0(7)
N341 N342 C343 C336 -178.5(6)
Co4 N342 C343 C336 8.1(6)
N341 N342 C343 C344 0.0
Co4 N342 C343 C344 -173.3(4)
C336 C343 C344 C345 178.2(8)
N342 C343 C344 C345 0.0
C346 N341 C345 C344 175.7(7)
N342 N341 C345 C344 0.0
C343 C344 C345 N341 0.0
N342 N341 C346 C351 90.9(7)
C345 N341 C346 C351 -84.1(8)
N341 C346 C351 C352 5.2(9)
N341 C346 C351 C356 -176.0(5)
C356 C351 C352 C353 0.0
C346 C351 C352 C353 178.7(6)
C351 C352 C353 C354 0.0
C352 C353 C354 C355 0.0
C353 C354 C355 C356 0.0
C353 C354 C355 C361 179.6(6)
C354 C355 C356 C351 0.0
C361 C355 C356 C351 -179.6(6)
C352 C351 C356 C355 0.0
C346 C351 C356 C355 -178.8(6)
C356 C355 C361 C366 30.5(9)
C354 C355 C361 C366 -149.1(6)
C356 C355 C361 C362 -149.2(7)
C354 C355 C361 C362 31.2(9)
C366 C361 C362 C363 0.4(13)
C355 C361 C362 C363 -179.8(8)
C361 C362 C363 C364 -0.9(15)
C362 C363 C364 C365 1.0(14)
C363 C364 C365 C366 -0.8(12)
C363 C364 C365 C326 179.5(8)
N321 C326 C365 C364 1.8(11)
N321 C326 C365 C366 -177.9(6)
C362 C361 C366 C365 -0.2(11)
C355 C361 C366 C365 -180.0(6)
C364 C365 C366 C361 0.4(12)
C326 C365 C366 C361 -179.9(7)
N422 Co2 N411 C412 -179.2(3)
N142 Co2 N411 C412 82.6(3)
N131 Co2 N411 C412 95(4)
N522 Co2 N411 C412 -16.0(3)
N511 Co2 N411 C412 -91.7(3)
N422 Co2 N411 C416 -5.5(3)
N142 Co2 N411 C416 -103.7(3)
N131 Co2 N411 C416 -91(4)
N522 Co2 N411 C416 157.7(3)
N511 Co2 N411 C416 82.0(3)
C416 N411 C412 C413 0.0
Co2 N411 C412 C413 173.3(4)
N411 C412 C413 C414 0.0
C412 C413 C414 C415 0.0
C413 C414 C415 C416 0.0
C414 C415 C416 C423 179.5(6)
C414 C415 C416 N411 0.0
C412 N411 C416 C423 -179.5(5)
Co2 N411 C416 C423 6.4(5)
C412 N411 C416 C415 0.0
Co2 N411 C416 C415 -174.1(3)
C426 N421 N422 C423 -178.7(7)
C425 N421 N422 C423 0.0
C426 N421 N422 Co2 13.1(8)
C425 N421 N422 Co2 -168.3(5)
N142 Co2 N422 N421 -90.4(5)
N411 Co2 N422 N421 171.9(5)
N131 Co2 N422 N421 -10.9(5)
N522 Co2 N422 N421 112.5(7)
N511 Co2 N422 N421 81.5(5)
N142 Co2 N422 C423 101.7(3)
N411 Co2 N422 C423 4.0(3)
N131 Co2 N422 C423 -178.8(3)
N522 Co2 N422 C423 -55.5(7)
N511 Co2 N422 C423 -86.4(3)
C415 C416 C423 N422 177.5(3)
N411 C416 C423 N422 -2.9(7)
C415 C416 C423 C424 5.9(8)
N411 C416 C423 C424 -174.5(4)
N421 N422 C423 C416 -173.6(6)
Co2 N422 C423 C416 -2.0(6)
N421 N422 C423 C424 0.0
Co2 N422 C423 C424 171.6(4)
C416 C423 C424 C425 172.2(7)
N422 C423 C424 C425 0.0
C423 C424 C425 N421 0.0
C426 N421 C425 C424 178.6(7)
N422 N421 C425 C424 0.0
N422 N421 C426 C465 71.9(9)
C425 N421 C426 C465 -106.5(7)
N242 Co3 N431 C432 91.4(4)
N231 Co3 N431 C432 156(3)
N622 Co3 N431 C432 -71.9(4)
N442 Co3 N431 C432 -172.7(4)
N611 Co3 N431 C432 3.9(4)
N242 Co3 N431 C436 -94.7(3)
N231 Co3 N431 C436 -30(3)
N622 Co3 N431 C436 102.0(3)
N442 Co3 N431 C436 1.1(3)
N611 Co3 N431 C436 177.7(3)
C436 N431 C432 C433 0.0
Co3 N431 C432 C433 173.6(5)
N431 C432 C433 C434 0.0
C432 C433 C434 C435 0.0
C433 C434 C435 C436 0.0
C434 C435 C436 C443 -179.1(6)
C434 C435 C436 N431 0.0
C432 N431 C436 C443 179.2(6)
Co3 N431 C436 C443 5.0(5)
C432 N431 C436 C435 0.0
Co3 N431 C436 C435 -174.2(4)
C446 N441 N442 C443 172.8(6)
C445 N441 N442 C443 0.0
C446 N441 N442 Co3 -19.1(7)
C445 N441 N442 Co3 168.1(5)
N242 Co3 N442 N441 -74.0(4)
N231 Co3 N442 N441 3.8(5)
N431 Co3 N442 N441 -174.3(5)
N622 Co3 N442 N441 98.8(4)
N611 Co3 N442 N441 167.2(7)
N242 Co3 N442 C443 93.8(3)
N231 Co3 N442 C443 171.6(3)
N431 Co3 N442 C443 -6.5(3)
N622 Co3 N442 C443 -93.4(3)
N611 Co3 N442 C443 -25.0(10)
C435 C436 C443 C444 -7.6(8)
N431 C436 C443 C444 173.3(4)
C435 C436 C443 N442 167.7(4)
N431 C436 C443 N442 -11.4(6)
N441 N442 C443 C436 -176.4(6)
Co3 N442 C443 C436 11.8(5)
N441 N442 C443 C444 0.0
Co3 N442 C443 C444 -171.7(3)
C436 C443 C444 C445 175.7(7)
N442 C443 C444 C445 0.0
C446 N441 C445 C444 -172.3(7)
N442 N441 C445 C444 0.0
C443 C444 C445 N441 0.0
C445 N441 C446 C451 -98.6(6)
N442 N441 C446 C451 90.2(7)
N441 C446 C451 C452 6.1(7)
N441 C446 C451 C456 -172.5(4)
C456 C451 C452 C453 0.0
C446 C451 C452 C453 -178.5(4)
C451 C452 C453 C454 0.0
C452 C453 C454 C455 0.0
C453 C454 C455 C456 0.0
C453 C454 C455 C461 -179.3
C454 C455 C456 C451 0.0
C461 C455 C456 C451 179.3
C452 C451 C456 C455 0.0
C446 C451 C456 C455 178.6(4)
C456 C455 C461 C462 30.8
C454 C455 C461 C462 -150.0
C456 C455 C461 C466 -149.8
C454 C455 C461 C466 29.5
C466 C461 C462 C463 0.0
C455 C461 C462 C463 179.5
C461 C462 C463 C464 0.0
C462 C463 C464 C465 0.0
C463 C464 C465 C466 0.0
C463 C464 C465 C426 179.8(4)
N421 C426 C465 C466 26.7(9)
N421 C426 C465 C464 -153.2(5)
C464 C465 C466 C461 0.0
C426 C465 C466 C461 -179.8(4)
C462 C461 C466 C465 0.0
C455 C461 C466 C465 -179.5
N422 Co2 N511 C516 173.03(14)
N142 Co2 N511 C516 -53.4(8)
N411 Co2 N511 C516 95.94(15)
N131 Co2 N511 C516 -84.37(16)
N522 Co2 N511 C516 3.27(16)
N422 Co2 N511 C512 -9.01(17)
N142 Co2 N511 C512 124.6(8)
N411 Co2 N511 C512 -86.10(18)
N131 Co2 N511 C512 93.59(18)
N522 Co2 N511 C512 -178.77(18)
C516 N511 C512 C513 0.0
Co2 N511 C512 C513 -177.88(9)
N511 C512 C513 C514 0.0
C512 C513 C514 C515 0.0
C513 C514 C515 C516 0.0
C514 C515 C516 C523 -178.1(4)
C514 C515 C516 N511 0.0
C512 N511 C516 C523 178.3(3)
Co2 N511 C516 C523 -3.7(3)
C512 N511 C516 C515 0.0
Co2 N511 C516 C515 178.09(8)
C526 N521 N522 C523 -172.3(7)
C525 N521 N522 C523 0.0
C526 N521 N522 Co2 10.8(8)
C525 N521 N522 Co2 -177.0(5)
N422 Co2 N522 N521 142.5(5)
N142 Co2 N522 N521 -14.8(5)
N411 Co2 N522 N521 85.3(5)
N131 Co2 N522 N521 -92.1(5)
N511 Co2 N522 N521 174.5(5)
N422 Co2 N522 C523 -34.4(7)
N142 Co2 N522 C523 168.3(3)
N411 Co2 N522 C523 -91.5(3)
N131 Co2 N522 C523 91.0(3)
N511 Co2 N522 C523 -2.4(3)
C515 C516 C523 C524 4.3(6)
N511 C516 C523 C524 -173.9(4)
C515 C516 C523 N522 179.7(2)
N511 C516 C523 N522 1.5(5)
N521 N522 C523 C516 -176.4(5)
Co2 N522 C523 C516 1.4(5)
N521 N522 C523 C524 0.0
Co2 N522 C523 C524 177.8(4)
C516 C523 C524 C525 175.8(6)
N522 C523 C524 C525 0.0
C526 N521 C525 C524 171.9(7)
N522 N521 C525 C524 0.0
C523 C524 C525 N521 0.0
C525 N521 C526 C565 -85.0(8)
N522 N521 C526 C565 85.7(7)
N642 Co4 N531 C532 -79.0(4)
N542 Co4 N531 C532 179.7(4)
N342 Co4 N531 C532 94.5(13)
N331 Co4 N531 C532 91.1(4)
N631 Co4 N531 C532 -2.3(4)
N642 Co4 N531 C536 100.8(3)
N542 Co4 N531 C536 -0.6(3)
N342 Co4 N531 C536 -85.7(13)
N331 Co4 N531 C536 -89.1(3)
N631 Co4 N531 C536 177.5(3)
C536 N531 C532 C533 0.0
Co4 N531 C532 C533 179.8(4)
N531 C532 C533 C534 0.0
C532 C533 C534 C535 0.0
C533 C534 C535 C536 0.0
C534 C535 C536 C543 179.2(6)
C534 C535 C536 N531 0.0
C532 N531 C536 C543 -179.3(6)
Co4 N531 C536 C543 0.9(5)
C532 N531 C536 C535 0.0
Co4 N531 C536 C535 -179.8(4)
C546 N541 N542 C543 -175.2(6)
C545 N541 N542 C543 0.0
C546 N541 N542 Co4 4.3(7)
C545 N541 N542 Co4 179.6(5)
N642 Co4 N542 N541 93.0(5)
N342 Co4 N542 N541 -9.5(5)
N531 Co4 N542 N541 -179.4(5)
N331 Co4 N542 N541 -84.8(5)
N631 Co4 N542 N541 170.5(9)
N642 Co4 N542 C543 -87.5(3)
N342 Co4 N542 C543 170.0(3)
N531 Co4 N542 C543 0.1(3)
N331 Co4 N542 C543 94.7(3)
N631 Co4 N542 C543 -10.0(11)
C535 C536 C543 C544 0.0(8)
N531 C536 C543 C544 179.2(4)
C535 C536 C543 N542 179.9(4)
N531 C536 C543 N542 -0.9(6)
N541 N542 C543 C536 -180.0(6)
Co4 N542 C543 C536 0.4(5)
N541 N542 C543 C544 0.0
Co4 N542 C543 C544 -179.7(4)
C536 C543 C544 C545 180.0(7)
N542 C543 C544 C545 0.0
C543 C544 C545 N541 0.0
C546 N541 C545 C544 174.9(7)
N542 N541 C545 C544 0.0
N542 N541 C546 C551 82.3(7)
C545 N541 C546 C551 -92.0(7)
N541 C546 C551 C552 7.9(7)
N541 C546 C551 C556 -173.1(4)
C556 C551 C552 C553 0.0
C546 C551 C552 C553 179.0(4)
C551 C552 C553 C554 0.0
C552 C553 C554 C555 0.0
C553 C554 C555 C556 0.0
C553 C554 C555 C561 177.6
C554 C555 C556 C551 0.0
C561 C555 C556 C551 -177.6
C552 C551 C556 C555 0.0
C546 C551 C556 C555 -179.1(4)
C554 C555 C561 C562 34.8
C556 C555 C561 C562 -147.6
C554 C555 C561 C566 -145.2
C556 C555 C561 C566 32.4
C566 C561 C562 C563 0.0
C555 C561 C562 C563 180.0
C561 C562 C563 C564 0.0
C562 C563 C564 C565 0.0
C563 C564 C565 C566 0.0
C563 C564 C565 C526 177.6(4)
N521 C526 C565 C566 -175.9(4)
N521 C526 C565 C564 6.5(8)
C564 C565 C566 C561 0.0
C526 C565 C566 C561 -177.7(4)
C562 C561 C566 C565 0.0
C555 C561 C566 C565 -180.0
N242 Co3 N611 C616 170.19(14)
N231 Co3 N611 C616 93.48(14)
N431 Co3 N611 C616 -88.20(18)
N622 Co3 N611 C616 0.53(18)
N442 Co3 N611 C616 -70.1(9)
N242 Co3 N611 C612 -10.46(14)
N231 Co3 N611 C612 -87.17(13)
N431 Co3 N611 C612 91.15(17)
N622 Co3 N611 C612 179.88(17)
N442 Co3 N611 C612 109.2(8)
C616 N611 C612 C613 0.0
Co3 N611 C612 C613 -179.32(9)
N611 C612 C613 C614 0.0
C612 C613 C614 C615 0.0
C613 C614 C615 C616 0.0
C612 N611 C616 C623 -178.3(4)
Co3 N611 C616 C623 1.1(4)
C612 N611 C616 C615 0.0
Co3 N611 C616 C615 179.40(8)
C614 C615 C616 C623 178.2(4)
C614 C615 C616 N611 0.0
C626 N621 N622 C623 -177.1(8)
C625 N621 N622 C623 0.0
C626 N621 N622 Co3 0.0(10)
C625 N621 N622 Co3 177.1(7)
N242 Co3 N622 C623 -33.7(8)
N231 Co3 N622 C623 -92.0(4)
N431 Co3 N622 C623 90.6(4)
N442 Co3 N622 C623 167.7(4)
N611 Co3 N622 C623 -2.0(4)
N242 Co3 N622 N621 149.3(6)
N231 Co3 N622 N621 91.0(6)
N431 Co3 N622 N621 -86.4(6)
N442 Co3 N622 N621 -9.3(6)
N611 Co3 N622 N621 -179.0(6)
N611 C616 C623 N622 -3.0(6)
C615 C616 C623 N622 178.8(3)
N611 C616 C623 C624 178.7(5)
C615 C616 C623 C624 0.4(7)
N621 N622 C623 C616 -178.7(7)
Co3 N622 C623 C616 3.4(7)
N621 N622 C623 C624 0.0
Co3 N622 C623 C624 -177.9(5)
C616 C623 C624 C625 178.5(8)
N622 C623 C624 C625 0.0
C626 N621 C625 C624 176.9(9)
N622 N621 C625 C624 0.0
C623 C624 C625 N621 0.0
C625 N621 C626 C663 -86.5(9)
N622 N621 C626 C663 90.0(8)
N642 Co4 N631 C632 -174.9(4)
N542 Co4 N631 C632 105.2(10)
N342 Co4 N631 C632 -74.8(4)
N531 Co4 N631 C632 95.4(4)
N331 Co4 N631 C632 0.8(4)
N642 Co4 N631 C636 4.5(3)
N542 Co4 N631 C636 -75.5(11)
N342 Co4 N631 C636 104.5(3)
N531 Co4 N631 C636 -85.3(3)
N331 Co4 N631 C636 -179.8(3)
C636 N631 C632 C633 0.0
Co4 N631 C632 C633 179.3(5)
N631 C632 C633 C634 0.0
C632 C633 C634 C635 0.0
C633 C634 C635 C636 0.0
C634 C635 C636 C643 -177.8(7)
C634 C635 C636 N631 0.0
C632 N631 C636 C643 178.0(6)
Co4 N631 C636 C643 -1.4(6)
C632 N631 C636 C635 0.0
Co4 N631 C636 C635 -179.4(4)
C646 N641 N642 C643 -179.0(6)
C645 N641 N642 C643 0.0
C646 N641 N642 Co4 -8.9(8)
C645 N641 N642 Co4 170.0(5)
N542 Co4 N642 N641 -7.7(5)
N342 Co4 N642 N641 97.5(5)
N531 Co4 N642 N641 -83.6(5)
N331 Co4 N642 N641 160.7(11)
N631 Co4 N642 N641 -176.3(5)
N542 Co4 N642 C643 162.0(3)
N342 Co4 N642 C643 -92.8(3)
N531 Co4 N642 C643 86.1(3)
N331 Co4 N642 C643 -29.5(13)
N631 Co4 N642 C643 -6.6(3)
C635 C636 C643 C644 -5.1(9)
N631 C636 C643 C644 177.0(4)
C635 C636 C643 N642 173.2(4)
N631 C636 C643 N642 -4.7(7)
N641 N642 C643 C636 -178.7(6)
Co4 N642 C643 C636 8.5(6)
N641 N642 C643 C644 0.0
Co4 N642 C643 C644 -172.9(4)
C636 C643 C644 C645 178.4(8)
N642 C643 C644 C645 0.0
C646 N641 C645 C644 178.9(7)
N642 N641 C645 C644 0.0
C643 C644 C645 N641 0.0
C645 N641 C646 C651 -82.2(7)
N642 N641 C646 C651 96.5(6)
N641 C646 C651 C652 -3.3(8)
N641 C646 C651 C656 178.1(4)
C656 C651 C652 C653 0.0
C646 C651 C652 C653 -178.5(5)
C651 C652 C653 C654 0.0
C652 C653 C654 C655 0.0
C653 C654 C655 C656 0.0
C653 C654 C655 C661 177.2
C654 C655 C656 C651 0.0
C661 C655 C656 C651 -177.2
C652 C651 C656 C655 0.0
C646 C651 C656 C655 178.6(5)
C656 C655 C661 C662 38.9
C654 C655 C661 C662 -138.3
C656 C655 C661 C666 -144.9
C654 C655 C661 C666 37.9
C666 C661 C662 C663 0.0
C655 C661 C662 C663 176.2
C661 C662 C663 C664 0.0
C661 C662 C663 C626 -176.1(5)
N621 C626 C663 C664 3.9(9)
N621 C626 C663 C662 179.8(5)
C662 C663 C664 C665 0.0
C626 C663 C664 C665 175.7(6)
C663 C664 C665 C666 0.0
C664 C665 C666 C661 0.0
C662 C661 C666 C665 0.0
C655 C661 C666 C665 -176.1
C9 C1 C2 C3 -0.8(14)
S1 C1 C2 C3 177.4(7)
C1 C2 C3 C4 -0.7(14)
C2 C3 C4 C10 1.2(14)
C10 C5 C6 C7 0.0
C5 C6 C7 C8 0.0
C6 C7 C8 C9 0.0
C7 C8 C9 C10 0.0
C7 C8 C9 C1 178.6(7)
C2 C1 C9 C8 -176.7(7)
S1 C1 C9 C8 5.2(9)
C2 C1 C9 C10 1.9(11)
S1 C1 C9 C10 -176.2(5)
C8 C9 C10 C5 0.0
C1 C9 C10 C5 -178.6(6)
C8 C9 C10 C4 177.2(6)
C1 C9 C10 C4 -1.4(7)
C6 C5 C10 C9 0.0
C6 C5 C10 C4 -177.2(7)
C3 C4 C10 C9 -0.1(11)
C3 C4 C10 C5 177.1(7)
C2 C1 S1 O1 -126.2(8)
C9 C1 S1 O1 52.0(9)
C2 C1 S1 O3 112.4(8)
C9 C1 S1 O3 -69.4(8)
C2 C1 S1 O2 -7.4(9)
C9 C1 S1 O2 170.8(7)
C19 C11 C12 C13 6(2)
S2 C11 C12 C13 -178.9(12)
C11 C12 C13 C14 -5(2)
C12 C13 C14 C20 -1(2)
C20 C15 C16 C17 0.0
C15 C16 C17 C18 0.0
C16 C17 C18 C19 0.0
C17 C18 C19 C20 0.0
C17 C18 C19 C11 -179.4(12)
C12 C11 C19 C20 -1.6(17)
S2 C11 C19 C20 -176.5(8)
C12 C11 C19 C18 177.8(10)
S2 C11 C19 C18 2.9(16)
C18 C19 C20 C15 0.0
C11 C19 C20 C15 179.4(11)
C18 C19 C20 C14 176.9(11)
C11 C19 C20 C14 -3.6(13)
C16 C15 C20 C19 0.0
C16 C15 C20 C14 -177.0(10)
C13 C14 C20 C19 5.1(18)
C13 C14 C20 C15 -178.0(11)
C19 C11 S2 O4 53.6(14)
C12 C11 S2 O4 -121.3(12)
C19 C11 S2 O5 -65.7(13)
C12 C11 S2 O5 119.4(12)
C19 C11 S2 O6 174.6(12)
C12 C11 S2 O6 -0.2(14)
